data_7243489
loop_
_publ_author_name
'Mazzeo, Paolo P.'
'Balestri, Davide'
'Bacchi, Alessia'
'Pelagatti, Paolo'

_publ_section_title
;
 Stabilization of liquid active guests via nanoconfinement into a flexible
 microporous metal--organic framework
;
_journal_issue 41
_journal_name_full CrystEngComm
_journal_page_first 7262
_journal_page_last 7269
_journal_paper_doi 10.1039/D1CE00899D
_journal_volume 23
_journal_year 2021
_chemical_formula_moiety '3(C26 H17 N2 O5 Zn), 2(C3 H7 N O), C10 H18 O'
_chemical_formula_sum 'C94 H83 N8 O18 Zn3'
_chemical_formula_weight 1808.79
_chemical_name_systematic
'catena-[(m-N,N''-(biphenyl-4,4'-diyl)diisonicotinamide)-bis(m-biphenyl-4,4'-dicarboxylato)-di-zinc(ii)guest N,N-dimethylformamide solvate]'
_space_group_crystal_system triclinic
_space_group_IT_number 2
_space_group_name_Hall '-P 1'
_space_group_name_H-M_alt 'P -1'
_atom_sites_solution_hydrogens mixed
_audit_creation_date 2021-07-05
_audit_creation_method
;
Olex2 1.2
(compiled 2018.05.29 svn.r3508 for OlexSys, GUI svn.r5506)
;
_audit_update_record
;
2021-07-06 deposited with the CCDC.	2021-09-06 downloaded from the CCDC.
;
_cell_angle_alpha 91.53(3)
_cell_angle_beta 102.04(3)
_cell_angle_gamma 91.69(3)
_cell_formula_units_Z 2
_cell_length_a 15.186(3)
_cell_length_b 15.210(3)
_cell_length_c 26.964(5)
_cell_measurement_reflns_used 6500
_cell_measurement_temperature 100
_cell_measurement_theta_max 25.231
_cell_measurement_theta_min 3.321
_cell_volume 6085(2)
_computing_cell_refinement 'XDS (Kabsch, 2010)'
_computing_data_collection 'Elettra XRD1 Data Collection SW'
_computing_data_reduction 'XDS (Kabsch, 2010) - CCP4 (Evans, 2013)'
_computing_molecular_graphics 'Olex2 (Dolomanov et al., 2009)'
_computing_publication_material 'Olex2 (Dolomanov et al., 2009)'
_computing_structure_refinement 'ShelXL (Sheldrick, 2015)'
_diffrn_ambient_temperature 100.0
_diffrn_measured_fraction_theta_full 0.991
_diffrn_measured_fraction_theta_max 0.990
_diffrn_measurement_device_type 'Huber 4-circles Kappa Goniometer, Pilatus 2M detector'
_diffrn_measurement_method 'Rotating crystal'
_diffrn_radiation_type Synchrotron
_diffrn_radiation_wavelength 0.700
_diffrn_reflns_av_R_equivalents 0.0268
_diffrn_reflns_av_unetI/netI 0.0177
_diffrn_reflns_Laue_measured_fraction_full 0.991
_diffrn_reflns_Laue_measured_fraction_max 0.990
_diffrn_reflns_limit_h_max 18
_diffrn_reflns_limit_h_min -18
_diffrn_reflns_limit_k_max 18
_diffrn_reflns_limit_k_min -18
_diffrn_reflns_limit_l_max 32
_diffrn_reflns_limit_l_min 0
_diffrn_reflns_number 140356
_diffrn_reflns_point_group_measured_fraction_full 0.991
_diffrn_reflns_point_group_measured_fraction_max 0.990
_diffrn_reflns_theta_full 24.835
_diffrn_reflns_theta_max 25.265
_diffrn_reflns_theta_min 0.761
_diffrn_source 'Elettra Synchrotron - XRD1 BL'
_diffrn_standards_decay_% 0
_diffrn_standards_interval_count 0
_diffrn_standards_number 0
_exptl_absorpt_coefficient_mu 0.615
_exptl_absorpt_correction_type none
_exptl_crystal_colour 'clear light yellow'
_exptl_crystal_colour_lustre clear
_exptl_crystal_colour_modifier light
_exptl_crystal_colour_primary yellow
_exptl_crystal_density_diffrn 0.987
_exptl_crystal_description block
_exptl_crystal_F_000 1874
_exptl_crystal_preparation 'Soaking in pure menthone'
_exptl_crystal_size_max 0.11
_exptl_crystal_size_mid 0.08
_exptl_crystal_size_min 0.06
_refine_diff_density_max 1.044
_refine_diff_density_min -0.872
_refine_diff_density_rms 0.126
_refine_ls_extinction_method none
_refine_ls_goodness_of_fit_ref 1.044
_refine_ls_hydrogen_treatment constr
_refine_ls_matrix_type full
_refine_ls_number_parameters 1419
_refine_ls_number_reflns 22884
_refine_ls_number_restraints 1213
_refine_ls_restrained_S_all 1.066
_refine_ls_R_factor_all 0.0713
_refine_ls_R_factor_gt 0.0705
_refine_ls_shift/su_max 0.002
_refine_ls_shift/su_mean 0.000
_refine_ls_structure_factor_coef Fsqd
_refine_ls_weighting_details 'w=1/[\s^2^(Fo^2^)+(0.0989P)^2^+18.5573P] where P=(Fo^2^+2Fc^2^)/3'
_refine_ls_weighting_scheme calc
_refine_ls_wR_factor_gt 0.2002
_refine_ls_wR_factor_ref 0.2007
_reflns_Friedel_coverage 0.000
_reflns_number_gt 22291
_reflns_number_total 22884
_reflns_threshold_expression 'I > 2\s(I)'
_cod_data_source_file d1ce00899d2.cif
_cod_data_source_block pum168@menthone
_cod_depositor_comments 'Adding full bibliography for 7243489--7243491.cif.'
_cod_database_code 7243489
_shelx_shelxl_version_number 2014/7
_shelx_space_group_comment
;
The symmetry employed for this shelxl refinement is uniquely defined
by the following loop, which should always be used as a source of
symmetry information in preference to the above space-group names.
They are only intended as comments.
;
_shelx_estimated_absorpt_t_max 0.964
_shelx_estimated_absorpt_t_min 0.935
_olex2_refinement_description
;
1. Fixed Uiso
 At 1.2 times of:
  All C(H) groups, All C(H,H) groups, All N(H) groups
 At 1.5 times of:
  All C(H,H,H) groups
2. Restrained distances
 O16B-C6B = O16-C66
 1.2 with sigma of 0.02
 N26B-C76 = N26-C7B
 1.4 with sigma of 0.02
 N26-C66 = N26B-C6B
 1.3 with sigma of 0.02
 C3ME-C2ME = C4ME-C3ME = C5ME-C4ME = C5ME-C0ME = C1ME-C0ME = C1ME-C2ME
 1.4 with sigma of 0.02
 C5ME-C7ME = C9ME-C7ME = C8ME-C7ME
 1.5 with sigma of 0.02
 C3ME-C1ME
 2.5 with sigma of 0.04
 C5ME-C1ME
 2.5 with sigma of 0.04
 N31-C191 \\sim N31A-C191
 with sigma of 0.02
 N31-C161 \\sim N31A-C161
 with sigma of 0.02
 N31-C16A \\sim N31A-C16A
 with sigma of 0.02
 N31-C19A \\sim N31A-C19A
 with sigma of 0.02
3. Restrained planarity
 C191, N31, C161, C151, C171
 with sigma of 0.1
 C19A, N31A, C16A, C15A, C17A
 with sigma of 0.1
4. Rigid bond restraints
 C32D, C62, C72, C22, C42D, C52
 with sigma for 1-2 distances of 0.01 and sigma for 1-3 distances of 0.01
5. Uiso/Uaniso restraints and constraints
C1D1 \\sim O1D1 \\sim N1D1 \\sim C2D1 \\sim C3D1: within 1.7A with sigma of
0.004 and sigma for terminal atoms of 0.008
C1DA \\sim O1DA \\sim N1DA \\sim C2DA \\sim C3DA \\sim C1D1 \\sim O1D1 \\sim
N1D1 \\sim C2D1 \\sim C3D1: within 1.7A with sigma of 0.004 and sigma for
terminal atoms of 0.008
C25 \\sim C35 \\sim C45 \\sim C55 \\sim C65 \\sim C75: within 1.7A with sigma
of 0.004 and sigma for terminal atoms of 0.008
C74 \\sim C24 \\sim C34 \\sim C44 \\sim C54 \\sim C64: within 1.7A with sigma
of 0.004 and sigma for terminal atoms of 0.008
C74A \\sim C24A \\sim C34A \\sim C44A \\sim C54A \\sim C64A: within 1.7A with
sigma of 0.004 and sigma for terminal atoms of 0.008
C8B \\sim C7B \\sim C12B \\sim C11B \\sim C10B \\sim C9B: within 1.7A with
sigma of 0.004 and sigma for terminal atoms of 0.008
C116 \\sim C126 \\sim C76 \\sim C86 \\sim C96 \\sim C106: within 1.7A with
sigma of 0.004 and sigma for terminal atoms of 0.008
O16B \\sim C6B \\sim N26B: within 1.7A with sigma of 0.002 and sigma for
terminal atoms of 0.004
O16 \\sim C66 \\sim N26: within 1.7A with sigma of 0.002 and sigma for terminal
atoms of 0.004
C16A \\sim C15A \\sim C14A \\sim C13A \\sim C18A \\sim C17A \\sim C71 \\sim C81
\\sim C101 \\sim C91 \\sim C121 \\sim C111 \\sim C19A \\sim O21A \\sim C21A
\\sim C22A \\sim N4A \\sim C23A \\sim C4AA \\sim C20A \\sim N31A \\sim N11
\\sim O11 \\sim N21 \\sim C11 \\sim C41 \\sim C51 \\sim C21 \\sim C31 \\sim
C61: within 1.7A with sigma of 0.004 and sigma for terminal atoms of 0.008
C33C \\sim C43C \\sim C53C \\sim C63C \\sim C73C \\sim C23C: within 1.7A with
sigma of 0.004 and sigma for terminal atoms of 0.008
C103 \\sim C93 \\sim C83 \\sim C133 \\sim C123 \\sim C113: within 1.7A with
sigma of 0.004 and sigma for terminal atoms of 0.008
C62D \\sim C72D \\sim C22D \\sim C33D \\sim C43D \\sim C52D: within 1.7A with
sigma of 0.004 and sigma for terminal atoms of 0.008
C42D \\sim C52 \\sim C62 \\sim C72 \\sim C22 \\sim C32D: within 1.7A with sigma
of 0.004 and sigma for terminal atoms of 0.008
C73 \\sim C63 \\sim C53 \\sim C43 \\sim C33 \\sim C23: within 1.7A with sigma
of 0.004 and sigma for terminal atoms of 0.008
N31 \\sim C211 \\sim C221 \\sim N41 \\sim C231 \\sim C241 \\sim C201 \\sim O21
\\sim C191 \\sim C141 \\sim C131 \\sim C181 \\sim C171 \\sim C161 \\sim C151
\\sim C71 \\sim C81 \\sim C101 \\sim C91 \\sim C121 \\sim C111 \\sim O11 \\sim
N21 \\sim C61 \\sim N11 \\sim C11 \\sim C41 \\sim C51 \\sim C21 \\sim C31:
within 1.7A with sigma of 0.004 and sigma for terminal atoms of 0.008
C122 \\sim C132 \\sim C82 \\sim C92 \\sim C102 \\sim C112: within 1.7A with
sigma of 0.004 and sigma for terminal atoms of 0.008
O1ME \\sim C0ME \\sim C5ME \\sim C1ME \\sim C4ME \\sim C7ME \\sim C2ME \\sim
C3ME \\sim C9ME \\sim C8ME \\sim C6ME: within 1.7A with sigma of 0.003 and
sigma for terminal atoms of 0.006
Uanis(N1DA) \\sim Ueq, Uanis(O1DA) \\sim Ueq, Uanis(C1DA) \\sim Ueq,
Uanis(C2DA) \\sim Ueq, Uanis(C3DA) \\sim Ueq: with sigma of 0.05 and sigma for
terminal atoms of 0.1
Uanis(C74A) \\sim Ueq, Uanis(C24A) \\sim Ueq, Uanis(C34A) \\sim Ueq,
Uanis(C44A) \\sim Ueq, Uanis(C54A) \\sim Ueq, Uanis(C64A) \\sim Ueq: with sigma
of 0.04 and sigma for terminal atoms of 0.08
Uanis(C76) \\sim Ueq, Uanis(C8B) \\sim Ueq, Uanis(C7B) \\sim Ueq, Uanis(C96)
\\sim Ueq, Uanis(C86) \\sim Ueq, Uanis(C9B) \\sim Ueq, Uanis(C116) \\sim Ueq,
Uanis(C126) \\sim Ueq, Uanis(C12B) \\sim Ueq, Uanis(C11B) \\sim Ueq,
Uanis(C106) \\sim Ueq, Uanis(C10B) \\sim Ueq: with sigma of 0.01 and sigma for
terminal atoms of 0.02
Uanis(N26B) \\sim Ueq, Uanis(N26) \\sim Ueq, Uanis(C6B) \\sim Ueq, Uanis(C66)
\\sim Ueq, Uanis(O16B) \\sim Ueq, Uanis(O16) \\sim Ueq: with sigma of 0.01 and
sigma for terminal atoms of 0.02
Uanis(N26B) \\sim Ueq, Uanis(N26) \\sim Ueq: with sigma of 0.01 and sigma for
terminal atoms of 0.02
Uanis(C18A) \\sim Ueq, Uanis(C17A) \\sim Ueq, Uanis(C16A) \\sim Ueq,
Uanis(C15A) \\sim Ueq, Uanis(C14A) \\sim Ueq, Uanis(C13A) \\sim Ueq: with sigma
of 0.05 and sigma for terminal atoms of 0.1
Uanis(C9ME) \\sim Ueq, Uanis(O1ME) \\sim Ueq, Uanis(C0ME) \\sim Ueq,
Uanis(C5ME) \\sim Ueq, Uanis(C1ME) \\sim Ueq, Uanis(C4ME) \\sim Ueq,
Uanis(C7ME) \\sim Ueq, Uanis(C2ME) \\sim Ueq, Uanis(C3ME) \\sim Ueq,
Uanis(C8ME) \\sim Ueq, Uanis(C6ME) \\sim Ueq: with sigma of 0.05 and sigma for
terminal atoms of 0.01
6. Others
 Fixed Sof: O16B(0.5) C23(0.5) C73(0.5) H73(0.5) C63(0.5) H63(0.5) C53(0.5)
 C43(0.5) H43(0.5) C33(0.5) H33(0.5) N26B(0.5) H26B(0.5) C25(0.5) C35(0.5)
 H35(0.5) C45(0.5) H45(0.5) C55(0.5) C65(0.5) H65(0.5) C75(0.5) H75(0.5)
 C6B(0.5) C52D(0.5) C43D(0.5) H43D(0.5) C33D(0.5) H33D(0.5) C22D(0.5) C72D(0.5)
 H72D(0.5) C62D(0.5) H62D(0.5) C64(0.4) H64(0.4) C74(0.4) H74(0.4) C24(0.4)
 C34(0.4) H34(0.4) C44(0.4) H44(0.4) C54(0.4) N31(0.5) H31(0.5) C211(0.5)
 H211(0.5) C221(0.5) H221(0.5) N41(0.5) C231(0.5) H231(0.5) C241(0.5) H241(0.5)
 C201(0.5) O21(0.5) C191(0.5) C116(0.5) H116(0.5) C106(0.5) C96(0.5) H96(0.5)
 C86(0.5) H86(0.5) C76(0.5) C126(0.5) H126(0.5) C141(0.5) H141(0.5) C131(0.5)
 C181(0.5) H181(0.5) C171(0.5) H171(0.5) C161(0.5) C151(0.5) H151(0.5)
 O1D1(0.5) C1D1(0.5) H1D1(0.5) N1D1(0.5) C2D1(0.5) H2DD(0.5) H2DE(0.5)
 H2DF(0.5) C3D1(0.5) H3DD(0.5) H3DE(0.5) H3DF(0.5) O1DA(0.5) C1DA(0.5)
 H1DA(0.5) N1DA(0.5) C2DA(0.5) H2DG(0.5) H2DH(0.5) H2DI(0.5) C3DA(0.5)
 H3DG(0.5) H3DH(0.5) H3DI(0.5) N26(0.5) H26A(0.5) C11B(0.5) H11B(0.5) C10B(0.5)
 C9B(0.5) H9B(0.5) C8B(0.5) H8B(0.5) C7B(0.5) C12B(0.5) H12B(0.5) O16(0.5)
 C32D(0.5) H32D(0.5) C22(0.5) C72(0.5) H72(0.5) C62(0.5) H62(0.5) C52(0.5)
 C42D(0.5) H42D(0.5) C66(0.5) C16A(0.5) C15A(0.5) H15A(0.5) C14A(0.5) H14A(0.5)
 C13A(0.5) C18A(0.5) H18A(0.5) C17A(0.5) H17A(0.5) C33C(0.5) H33C(0.5)
 C23C(0.5) C73C(0.5) H73C(0.5) C63C(0.5) H63C(0.5) C53C(0.5) C43C(0.5)
 H43C(0.5) C45F(0.5) H45F(0.5) C55F(0.5) C65F(0.5) H65F(0.5) C75F(0.5)
 H75F(0.5) C25F(0.5) C35F(0.5) H35F(0.5) C19A(0.5) O21A(0.5) C54A(0.6)
 C64A(0.6) H64A(0.6) C74A(0.6) H74A(0.6) C24A(0.6) C34A(0.6) H34A(0.6)
 C44A(0.6) H44A(0.6) C21A(0.5) H21B(0.5) C22A(0.5) H22A(0.5) N4A(0.5) C23A(0.5)
 H23A(0.5) C4AA(0.5) H4AA(0.5) C20A(0.5) N31A(0.5) H31A(0.5)
 Fixed X: H8MA(1.276929) H8MB(1.2154) H8MC(1.20931)
 Fixed Y: H8MA(0.498469) H8MB(0.520041) H8MC(0.57796)
 Fixed Z: H8MA(0.691131) H8MB(0.73109) H8MC(0.68189)
7.a Free rotating group:
 O1D1(C1D1,N1D1,C2D1,C3D1), O1DA(C1DA,N1DA,C2DA,C3DA)
7.b Ternary CH refined with riding coordinates:
 C2ME(H2ME), C5ME(H5ME), C7ME(H7ME)
7.c Secondary CH2 refined with riding coordinates:
 C1ME(H1MA,H1MB), C3ME(H3MA,H3MB), C4ME(H4MA,H4MB)
7.d Aromatic/amide H refined with riding coordinates:
 C73(H73), C63(H63), C43(H43), C33(H33), N21(H21), N26B(H26B), C35(H35),
 C45(H45), C65(H65), C75(H75), C16(H16), C11(H11), C56(H56), C26(H26), C41(H41),
  C51(H51), C21(H21A), C43D(H43D), C33D(H33D), C72D(H72D), C62D(H62D),
 C133(H133), C122(H122), C123(H123), C46(H46), C1D2(H1D2), C132(H132),
 C102(H102), C64(H64), C74(H74), C34(H34), C44(H44), C103(H103), N31(H31),
 C92(H92), C211(H211), C221(H221), C231(H231), C241(H241), C93(H93), C116(H116),
  C96(H96), C86(H86), C126(H126), C141(H141), C181(H181), C171(H171),
 C151(H151), C1D1(H1D1), C1DA(H1DA), N26(H26A), C11B(H11B), C9B(H9B), C8B(H8B),
 C12B(H12B), C32D(H32D), C72(H72), C62(H62), C42D(H42D), C15A(H15A), C14A(H14A),
  C18A(H18A), C17A(H17A), C81(H81), C91(H91), C121(H121), C111(H111),
 C33C(H33C), C73C(H73C), C63C(H63C), C43C(H43C), C45F(H45F), C65F(H65F),
 C75F(H75F), C35F(H35F), C64A(H64A), C74A(H74A), C34A(H34A), C44A(H44A),
 C21A(H21B), C22A(H22A), C23A(H23A), C4AA(H4AA), N31A(H31A)
7.e Fitted hexagon refined as free rotating group:
 C23(C73,C63,C53,C43,C33), C25(C35,C45,C55,C65,C75), C52D(C43D,C33D,C22D,C72D,
 C62D), C64(C74,C24,C34,C44,C54), C211(C221,N41,C231,C241,C201), C116(C106,C96,
 C86,C76,C126), C141(C131,C181,C171,C161,C151), C11B(C10B,C9B,C8B,C7B,C12B),
 C32D(C22,C72,C62,C52,C42D), C16A(C15A,C14A,C13A,C18A,C17A), C33C(C23C,C73C,
 C63C,C53C,C43C), C54A(C64A,C74A,C24A,C34A,C44A), C21A(C22A,N4A,C23A,C4AA,C20A)
7.f Idealised Me refined as rotating group:
 C3D2(H3DA,H3DB,H3DC), C2D2(H2DA,H2DB,H2DC), C6ME(H6MA,H6MB,H6MC), C9ME(H9MA,
 H9MB,H9MC), C2D1(H2DD,H2DE,H2DF), C3D1(H3DD,H3DE,H3DF), C2DA(H2DG,H2DH,H2DI),
 C3DA(H3DG,H3DH,H3DI)
;
_olex2_exptl_crystal_mounting_method CryoLoop
_olex2_submission_special_instructions 'No special instructions were received'

loop_
_space_group_symop_operation_xyz
'x, y, z'
'-x, -y, -z'

loop_
_atom_site_label
_atom_site_type_symbol
_atom_site_fract_x
_atom_site_fract_y
_atom_site_fract_z
_atom_site_U_iso_or_equiv
_atom_site_adp_type
_atom_site_occupancy
_atom_site_site_symmetry_order
_atom_site_calc_flag
_atom_site_refinement_flags_posn
_atom_site_refinement_flags_adp
_atom_site_refinement_flags_occupancy
_atom_site_disorder_assembly
_atom_site_disorder_group
Zn3 Zn 0.51956(2) 0.00185(2) 0.55604(2) 0.01740(10) Uani 1 1 d . . . . .
Zn1 Zn 0.83652(2) 0.22310(2) 0.67307(2) 0.01781(10) Uani 1 1 d . . . . .
Zn2 Zn 0.87758(2) 0.22803(2) 0.78506(2) 0.01799(10) Uani 1 1 d . . . . .
O14 O 0.64927(17) 0.0107(2) 0.54841(10) 0.0346(6) Uani 1 1 d . . . . .
O12 O 0.97276(17) 0.2226(2) 0.69152(10) 0.0386(6) Uani 1 1 d . . . . .
O32 O 1.70536(18) 0.2210(2) 0.67758(10) 0.0435(7) Uani 1 1 d . . . . .
O13 O 0.8360(2) 0.08936(17) 0.68313(10) 0.0417(7) Uani 1 1 d . . . . .
O42 O 1.74085(17) 0.2262(2) 0.76168(10) 0.0379(6) Uani 1 1 d . . . . .
O15 O 0.5198(2) -0.12751(17) 0.53456(10) 0.0400(7) Uani 1 1 d . . . . .
O25 O 0.4869(3) -0.13435(18) 0.45086(11) 0.0476(8) Uani 1 1 d . . . . .
O33 O 0.8466(2) -0.64773(17) 0.69674(11) 0.0413(7) Uani 1 1 d . . . . .
O23 O 0.8716(2) 0.09705(17) 0.76719(11) 0.0455(8) Uani 1 1 d . . . . .
O43 O 0.8764(2) -0.63954(17) 0.78098(11) 0.0415(7) Uani 1 1 d . . . . .
O16B O 0.6502(9) -0.0049(7) 0.8175(5) 0.043(2) Uani 0.5 1 d D U P A 2
O24 O 0.61641(17) 0.0044(3) 0.46439(11) 0.0477(8) Uani 1 1 d . . . . .
N16 N 0.53297(19) -0.0083(2) 0.63205(10) 0.0254(6) Uani 1 1 d . . . . .
O22 O 1.00594(17) 0.2319(2) 0.77548(11) 0.0475(8) Uani 1 1 d . . . . .
N11 N 0.82147(19) 0.23143(19) 0.59669(10) 0.0230(5) Uani 1 1 d . U . . .
O1D2 O 1.0460(2) 0.2225(3) 0.45546(12) 0.0542(8) Uani 1 1 d . . . . .
O11 O 0.6997(2) 0.2261(3) 0.41215(11) 0.0681(11) Uani 1 1 d . U . . .
C13 C 0.8520(2) 0.0560(2) 0.72540(14) 0.0256(7) Uani 1 1 d . . . . .
C14 C 0.6706(2) 0.0080(2) 0.50603(13) 0.0231(7) Uani 1 1 d . . . . .
C15 C 0.5046(2) -0.1689(2) 0.49349(14) 0.0260(7) Uani 1 1 d . . . . .
C23 C 0.8474(4) -0.0422(2) 0.72801(18) 0.0237(15) Uani 0.5 1 d . U P B 1
C73 C 0.8835(4) -0.0815(3) 0.77340(15) 0.0276(12) Uani 0.5 1 d G U P B 1
H73 H 0.9100 -0.0460 0.8025 0.033 Uiso 0.5 1 calc R . P B 1
C63 C 0.8807(4) -0.1726(3) 0.77619(15) 0.0311(13) Uani 0.5 1 d G U P B 1
H63 H 0.9054 -0.1994 0.8072 0.037 Uiso 0.5 1 calc R . P B 1
C53 C 0.8419(4) -0.2245(2) 0.73358(19) 0.0303(15) Uani 0.5 1 d G U P B 1
C43 C 0.8059(4) -0.1853(3) 0.68819(16) 0.0296(12) Uani 0.5 1 d G U P B 1
H43 H 0.7794 -0.2208 0.6591 0.036 Uiso 0.5 1 calc R . P B 1
C33 C 0.8086(4) -0.0942(3) 0.68540(15) 0.0284(12) Uani 0.5 1 d G U P B 1
H33 H 0.7840 -0.0674 0.6544 0.034 Uiso 0.5 1 calc R . P B 1
N21 N 0.8489(2) 0.2360(3) 0.41199(12) 0.0391(7) Uani 1 1 d . U . . .
H21 H 0.9028 0.2374 0.4319 0.047 Uiso 1 1 calc R . . . .
N1D2 N 1.1933(3) 0.2191(3) 0.49568(13) 0.0467(9) Uani 1 1 d . . . . .
N26B N 0.5005(11) -0.0186(9) 0.8163(5) 0.042(3) Uani 0.5 1 d D U P A 2
H26B H 0.4466 -0.0254 0.7966 0.050 Uiso 0.5 1 calc R . P A 2
C142 C 1.6856(2) 0.2254(2) 0.72048(13) 0.0273(7) Uani 1 1 d . . . . .
C25 C 0.5012(7) -0.2706(4) 0.4950(3) 0.036(2) Uani 0.5 1 d . U P C 1
C35 C 0.5297(7) -0.3110(7) 0.5409(3) 0.036(2) Uani 0.5 1 d G U P C 1
H35 H 0.5509 -0.2762 0.5711 0.043 Uiso 0.5 1 calc R . P C 1
C45 C 0.5272(8) -0.4023(7) 0.5427(3) 0.038(2) Uani 0.5 1 d G U P C 1
H45 H 0.5467 -0.4299 0.5741 0.045 Uiso 0.5 1 calc R . P C 1
C55 C 0.4962(8) -0.4531(4) 0.4986(3) 0.038(2) Uani 0.5 1 d G U P C 1
C65 C 0.4676(6) -0.4128(4) 0.4526(2) 0.0371(16) Uani 0.5 1 d G U P C 1
H65 H 0.4464 -0.4476 0.4225 0.045 Uiso 0.5 1 calc R . P C 1
C75 C 0.4701(6) -0.3215(4) 0.4508(2) 0.0368(16) Uani 0.5 1 d G U P C 1
H75 H 0.4506 -0.2939 0.4194 0.044 Uiso 0.5 1 calc R . P C 1
C36 C 0.5501(3) -0.0061(3) 0.73671(13) 0.0360(9) Uani 1 1 d . . . . .
C6B C 0.5720(12) -0.0090(11) 0.7942(7) 0.041(3) Uani 0.5 1 d D U P A 2
C16 C 0.6112(2) 0.0159(3) 0.66316(13) 0.0286(7) Uani 1 1 d . . . . .
H16 H 0.6609 0.0330 0.6488 0.034 Uiso 1 1 calc R . . . .
C112 C 1.5883(2) 0.2247(3) 0.72259(14) 0.0386(8) Uani 1 1 d . U . . .
C11 C 0.7395(2) 0.2171(2) 0.56663(13) 0.0269(7) Uani 1 1 d . U . . .
H11 H 0.6894 0.2060 0.5818 0.032 Uiso 1 1 calc R . . . .
C56 C 0.4640(3) -0.0335(3) 0.65293(15) 0.0403(10) Uani 1 1 d . . . . .
H56 H 0.4092 -0.0538 0.6312 0.048 Uiso 1 1 calc R . . . .
C26 C 0.6224(2) 0.0167(3) 0.71512(13) 0.0315(8) Uani 1 1 d . . . . .
H26 H 0.6793 0.0328 0.7361 0.038 Uiso 1 1 calc R . . . .
C41 C 0.8824(3) 0.2507(3) 0.52273(14) 0.0325(7) Uani 1 1 d . U . . .
H41 H 0.9331 0.2640 0.5084 0.039 Uiso 1 1 calc R . . . .
C51 C 0.8913(2) 0.2486(2) 0.57459(13) 0.0289(7) Uani 1 1 d . U . . .
H51 H 0.9492 0.2597 0.5956 0.035 Uiso 1 1 calc R . . . .
C113 C 0.8527(3) -0.5080(2) 0.73664(15) 0.0394(8) Uani 1 1 d . U . . .
C12 C 1.0267(2) 0.2277(2) 0.73334(14) 0.0272(7) Uani 1 1 d . . . . .
C21 C 0.7259(3) 0.2179(3) 0.51464(14) 0.0322(7) Uani 1 1 d . U . . .
H21A H 0.6671 0.2079 0.4944 0.039 Uiso 1 1 calc R . . . .
C31 C 0.7984(3) 0.2333(3) 0.49194(13) 0.0317(7) Uani 1 1 d . U . . .
C61 C 0.7766(3) 0.2312(3) 0.43460(14) 0.0403(8) Uani 1 1 d . U . . .
C52D C 1.3077(2) 0.2216(4) 0.7304(2) 0.0337(15) Uani 0.5 1 d . U P D 2
C43D C 1.2455(3) 0.2468(4) 0.68825(17) 0.0290(13) Uani 0.5 1 d G U P D 2
H43D H 1.2649 0.2625 0.6583 0.035 Uiso 0.5 1 calc R . P D 2
C33D C 1.1547(3) 0.2491(4) 0.68988(17) 0.0280(12) Uani 0.5 1 d G U P D 2
H33D H 1.1121 0.2663 0.6610 0.034 Uiso 0.5 1 calc R . P D 2
C22D C 1.1262(2) 0.2261(4) 0.7337(2) 0.0269(14) Uani 0.5 1 d G U P D 2
C72D C 1.1885(3) 0.2009(4) 0.77589(16) 0.0344(13) Uani 0.5 1 d G U P D 2
H72D H 1.1690 0.1852 0.8058 0.041 Uiso 0.5 1 calc R . P D 2
C62D C 1.2792(3) 0.1986(4) 0.77427(17) 0.0366(13) Uani 0.5 1 d G U P D 2
H62D H 1.3218 0.1814 0.8031 0.044 Uiso 0.5 1 calc R . P D 2
C82 C 1.4049(3) 0.2225(4) 0.72661(15) 0.0452(9) Uani 1 1 d . U . . .
C143 C 0.8591(2) -0.6065(2) 0.73816(15) 0.0297(8) Uani 1 1 d . . . . .
C133 C 0.8550(4) -0.3665(3) 0.77878(16) 0.0492(9) Uani 1 1 d . U . . .
H133 H 0.8605 -0.3329 0.8095 0.059 Uiso 1 1 calc R . . . .
C122 C 1.5621(3) 0.2260(3) 0.76868(15) 0.0442(9) Uani 1 1 d . U . . .
H122 H 1.6065 0.2280 0.7993 0.053 Uiso 1 1 calc R . . . .
C123 C 0.8593(4) -0.4577(3) 0.78033(16) 0.0488(9) Uani 1 1 d . U . . .
H123 H 0.8669 -0.4854 0.8120 0.059 Uiso 1 1 calc R . . . .
C83 C 0.8427(3) -0.3241(2) 0.73328(15) 0.0420(9) Uani 1 1 d . U . . .
C46 C 0.4689(3) -0.0311(4) 0.70456(15) 0.0471(11) Uani 1 1 d . . . . .
H46 H 0.4176 -0.0464 0.7179 0.057 Uiso 1 1 calc R . . . .
O1ME O 1.0818(3) 0.3582(3) 0.5707(2) 0.0961(14) Uani 1 1 d . U . . .
C1D2 C 1.1051(3) 0.2159(3) 0.49362(17) 0.0466(10) Uani 1 1 d . . . . .
H1D2 H 1.0862 0.2077 0.5246 0.056 Uiso 1 1 calc R . . . .
C132 C 1.4714(3) 0.2243(4) 0.77061(15) 0.0471(9) Uani 1 1 d . U . . .
H132 H 1.4546 0.2244 0.8026 0.057 Uiso 1 1 calc R . . . .
C102 C 1.5215(3) 0.2124(3) 0.67790(16) 0.0459(9) Uani 1 1 d . U . . .
H102 H 1.5383 0.2045 0.6461 0.055 Uiso 1 1 calc R . . . .
C64 C 0.8830(6) -0.0193(6) 0.4566(3) 0.0286(18) Uani 0.4 1 d . U P E 1
H64 H 0.8996 -0.0330 0.4252 0.034 Uiso 0.4 1 calc R . P E 1
C74 C 0.7926(5) -0.0166(6) 0.4589(3) 0.0281(18) Uani 0.4 1 d G U P E 1
H74 H 0.7473 -0.0286 0.4292 0.034 Uiso 0.4 1 calc R . P E 1
C24 C 0.7684(6) 0.0034(6) 0.5048(4) 0.025(2) Uani 0.4 1 d G U P E 1
C34 C 0.8346(9) 0.0209(6) 0.5482(3) 0.023(2) Uani 0.4 1 d G U P E 1
H34 H 0.8181 0.0346 0.5796 0.028 Uiso 0.4 1 calc R . P E 1
C44 C 0.9251(8) 0.0182(6) 0.5459(3) 0.024(2) Uani 0.4 1 d G U P E 1
H44 H 0.9704 0.0301 0.5756 0.029 Uiso 0.4 1 calc R . P E 1
C54 C 0.9493(5) -0.0019(6) 0.5000(4) 0.025(2) Uani 0.4 1 d G U P E 1
C103 C 0.8409(4) -0.4664(3) 0.69139(17) 0.0534(10) Uani 1 1 d . U . . .
H103 H 0.8361 -0.5003 0.6608 0.064 Uiso 1 1 calc R . . . .
C3D2 C 1.2294(3) 0.2266(4) 0.4500(2) 0.0629(14) Uani 1 1 d . . . . .
H3DA H 1.1807 0.2162 0.4200 0.094 Uiso 1 1 calc GR . . . .
H3DB H 1.2755 0.1828 0.4499 0.094 Uiso 1 1 calc GR . . . .
H3DC H 1.2564 0.2857 0.4491 0.094 Uiso 1 1 calc GR . . . .
N31 N 0.8637(7) 0.2390(7) 0.0455(3) 0.0534(18) Uani 0.5 1 d D U P F 1
H31 H 0.8964 0.2822 0.0366 0.064 Uiso 0.5 1 calc R . P F 1
C92 C 1.4319(3) 0.2119(4) 0.68033(17) 0.0511(10) Uani 1 1 d . U . . .
H92 H 1.3873 0.2041 0.6499 0.061 Uiso 1 1 calc R . . . .
C2D2 C 1.2582(4) 0.2161(4) 0.5438(2) 0.0652(15) Uani 1 1 d . . . . .
H2DA H 1.2956 0.2705 0.5493 0.098 Uiso 1 1 calc GR . . . .
H2DB H 1.2966 0.1657 0.5430 0.098 Uiso 1 1 calc GR . . . .
H2DC H 1.2260 0.2101 0.5715 0.098 Uiso 1 1 calc GR . . . .
C211 C 0.7850(5) 0.1512(6) -0.0843(3) 0.0462(18) Uani 0.5 1 d . U P F 1
H211 H 0.7373 0.1132 -0.0788 0.055 Uiso 0.5 1 calc R . P F 1
C221 C 0.8015(5) 0.1587(5) -0.1328(3) 0.0374(18) Uani 0.5 1 d G U P F 1
H221 H 0.7652 0.1259 -0.1605 0.045 Uiso 0.5 1 calc R . P F 1
N41 N 0.8712(5) 0.2143(5) -0.1408(2) 0.0312(18) Uani 0.5 1 d G U P F 1
C231 C 0.9243(5) 0.2622(5) -0.1003(3) 0.0441(19) Uani 0.5 1 d G U P F 1
H231 H 0.9720 0.3002 -0.1058 0.053 Uiso 0.5 1 calc R . P F 1
C241 C 0.9078(6) 0.2546(6) -0.0518(3) 0.0504(19) Uani 0.5 1 d G U P F 1
H241 H 0.9441 0.2874 -0.0241 0.060 Uiso 0.5 1 calc R . P F 1
C201 C 0.8381(6) 0.1991(6) -0.0438(3) 0.0519(17) Uani 0.5 1 d G U P F 1
C93 C 0.8358(4) -0.3763(3) 0.68950(17) 0.0541(10) Uani 1 1 d . U . . .
H93 H 0.8274 -0.3493 0.6576 0.065 Uiso 1 1 calc R . . . .
O21 O 0.7663(7) 0.1240(8) 0.0135(3) 0.079(2) Uani 0.5 1 d . U P F 1
C191 C 0.8226(9) 0.1821(9) 0.0088(5) 0.0562(18) Uani 0.5 1 d D U P F 1
C116 C 0.4185(5) -0.0220(6) 0.9364(3) 0.056(2) Uani 0.5 1 d . U P A 1
H116 H 0.3704 -0.0494 0.9486 0.068 Uiso 0.5 1 calc R . P A 1
C106 C 0.4893(5) 0.0209(6) 0.9703(2) 0.0506(18) Uani 0.5 1 d G U P A 1
C96 C 0.5596(5) 0.0610(5) 0.9526(2) 0.0537(18) Uani 0.5 1 d G U P A 1
H96 H 0.6079 0.0904 0.9757 0.064 Uiso 0.5 1 calc R . P A 1
C86 C 0.5591(5) 0.0583(6) 0.9010(3) 0.0535(18) Uani 0.5 1 d G U P A 1
H86 H 0.6072 0.0857 0.8888 0.064 Uiso 0.5 1 calc R . P A 1
C76 C 0.4883(6) 0.0154(6) 0.8671(2) 0.0489(19) Uani 0.5 1 d DG U P A 1
C126 C 0.4180(5) -0.0247(6) 0.8848(3) 0.057(2) Uani 0.5 1 d G U P A 1
H126 H 0.3697 -0.0541 0.8617 0.068 Uiso 0.5 1 calc R . P A 1
C0ME C 1.1105(7) 0.4304(7) 0.5667(4) 0.1300(17) Uani 1 1 d D U . . .
C141 C 0.7918(5) 0.1861(5) 0.1662(2) 0.0530(16) Uani 0.5 1 d . U P F 1
H141 H 0.7482 0.1504 0.1776 0.064 Uiso 0.5 1 calc R . P F 1
C131 C 0.8518(5) 0.2404(5) 0.20049(16) 0.0488(14) Uani 0.5 1 d G U P F 1
C181 C 0.9157(4) 0.2927(4) 0.18374(18) 0.0443(14) Uani 0.5 1 d G U P F 1
H181 H 0.9567 0.3298 0.2072 0.053 Uiso 0.5 1 calc R . P F 1
C171 C 0.9195(4) 0.2906(4) 0.1327(2) 0.0447(15) Uani 0.5 1 d G U P F 1
H171 H 0.9632 0.3262 0.1212 0.054 Uiso 0.5 1 calc R . P F 1
C161 C 0.8595(5) 0.2362(5) 0.09835(15) 0.0518(15) Uani 0.5 1 d DG U P F 1
C151 C 0.7957(5) 0.1840(5) 0.1151(2) 0.0543(16) Uani 0.5 1 d G U P F 1
H151 H 0.7547 0.1469 0.0916 0.065 Uiso 0.5 1 calc R . P F 1
C2ME C 1.2072(7) 0.4688(7) 0.5068(5) 0.1362(18) Uani 1 1 d D U . . .
H2ME H 1.2338 0.4094 0.5114 0.163 Uiso 1 1 calc R . . . .
C5ME C 1.1638(7) 0.4936(7) 0.6049(4) 0.1401(17) Uani 1 1 d D U . . .
H5ME H 1.1337 0.5511 0.5994 0.168 Uiso 1 1 calc R . . . .
C1ME C 1.1191(7) 0.4599(7) 0.5091(4) 0.1353(18) Uani 1 1 d D U . . .
H1MA H 1.0886 0.4147 0.4836 0.162 Uiso 1 1 calc R . . . .
H1MB H 1.0893 0.5164 0.5012 0.162 Uiso 1 1 calc R . . . .
C3ME C 1.2679(7) 0.5333(7) 0.5439(4) 0.1387(18) Uani 1 1 d D U . . .
H3MA H 1.2500 0.5945 0.5365 0.166 Uiso 1 1 calc R . . . .
H3MB H 1.3314 0.5280 0.5410 0.166 Uiso 1 1 calc R . . . .
C4ME C 1.2568(7) 0.5098(7) 0.5998(4) 0.1405(18) Uani 1 1 d D U . . .
H4MA H 1.2915 0.4569 0.6102 0.169 Uiso 1 1 calc R . . . .
H4MB H 1.2837 0.5590 0.6234 0.169 Uiso 1 1 calc R . . . .
C6ME C 1.2269(8) 0.5042(7) 0.4582(5) 0.143(3) Uani 1 1 d . U . . .
H6MA H 1.1970 0.4659 0.4294 0.214 Uiso 1 1 calc GR . . . .
H6MB H 1.2921 0.5058 0.4600 0.214 Uiso 1 1 calc GR . . . .
H6MC H 1.2044 0.5638 0.4535 0.214 Uiso 1 1 calc GR . . . .
C7ME C 1.1555(8) 0.4652(8) 0.6601(5) 0.149(2) Uani 1 1 d D U . . .
H7ME H 1.1776 0.4042 0.6654 0.179 Uiso 1 1 calc R . . . .
C9ME C 1.0612(8) 0.4652(8) 0.6639(5) 0.163(3) Uani 1 1 d D U . . .
H9MA H 1.0475 0.5229 0.6768 0.245 Uiso 1 1 calc GR . . . .
H9MB H 1.0497 0.4198 0.6871 0.245 Uiso 1 1 calc GR . . . .
H9MC H 1.0228 0.4529 0.6303 0.245 Uiso 1 1 calc GR . . . .
C8ME C 1.2171(9) 0.5262(9) 0.6951(5) 0.167(3) Uani 1 1 d D U . . .
H8MA H 1.2769 0.4985 0.6911 0.251 Uiso 1 1 d R . . . .
H8MB H 1.2154 0.5200 0.7311 0.251 Uiso 1 1 d R . . . .
H8MC H 1.2093 0.5780 0.6819 0.251 Uiso 1 1 d R . . . .
O1D1 O 0.2997(4) -0.0058(8) 0.7686(4) 0.063(2) Uani 0.5 1 d . U P G 1
C1D1 C 0.2354(4) -0.0090(6) 0.7330(3) 0.0789(17) Uani 0.5 1 d G U P G 1
H1D1 H 0.2477 -0.0163 0.7000 0.095 Uiso 0.5 1 calc R . P G 1
N1D1 N 0.1473(4) -0.0030(5) 0.7361(3) 0.0793(16) Uani 0.5 1 d G U P G 1
C2D1 C 0.1227(5) 0.0082(10) 0.7851(3) 0.085(3) Uani 0.5 1 d G U P G 1
H2DD H 0.0929 -0.0461 0.7931 0.127 Uiso 0.5 1 calc GR . P G 1
H2DE H 0.0815 0.0569 0.7840 0.127 Uiso 0.5 1 calc GR . P G 1
H2DF H 0.1771 0.0213 0.8113 0.127 Uiso 0.5 1 calc GR . P G 1
C3D1 C 0.0753(5) -0.0077(10) 0.6912(3) 0.085(3) Uani 0.5 1 d G U P G 1
H3DD H 0.0527 0.0512 0.6839 0.128 Uiso 0.5 1 calc GR . P G 1
H3DE H 0.0262 -0.0468 0.6971 0.128 Uiso 0.5 1 calc GR . P G 1
H3DF H 0.0983 -0.0309 0.6623 0.128 Uiso 0.5 1 calc GR . P G 1
O1DA O 0.3134(4) -0.0272(8) 0.7693(3) 0.065(2) Uani 0.5 1 d . U P H 2
C1DA C 0.2322(5) -0.0267(6) 0.7654(3) 0.0787(17) Uani 0.5 1 d G U P H 2
H1DA H 0.2099 -0.0377 0.7952 0.094 Uiso 0.5 1 calc R . P H 2
N1DA N 0.1702(4) -0.0119(5) 0.7223(3) 0.0843(17) Uani 0.5 1 d G U P H 2
C2DA C 0.1985(7) 0.0057(10) 0.6752(3) 0.097(3) Uani 0.5 1 d G U P H 2
H2DG H 0.2580 0.0359 0.6827 0.146 Uiso 0.5 1 calc GR . P H 2
H2DH H 0.1549 0.0431 0.6544 0.146 Uiso 0.5 1 calc GR . P H 2
H2DI H 0.2019 -0.0500 0.6566 0.146 Uiso 0.5 1 calc GR . P H 2
C3DA C 0.0744(4) -0.0127(10) 0.7217(5) 0.095(3) Uani 0.5 1 d G U P H 2
H3DG H 0.0449 -0.0646 0.7021 0.142 Uiso 0.5 1 calc GR . P H 2
H3DH H 0.0485 0.0407 0.7060 0.142 Uiso 0.5 1 calc GR . P H 2
H3DI H 0.0651 -0.0148 0.7565 0.142 Uiso 0.5 1 calc GR . P H 2
N26 N 0.4896(10) 0.0041(8) 0.8144(4) 0.034(2) Uani 0.5 1 d D U P A 1
H26A H 0.4375 -0.0073 0.7935 0.040 Uiso 0.5 1 calc R . P A 1
C11B C 0.4347(5) -0.0560(6) 0.9379(3) 0.0519(19) Uani 0.5 1 d . U P A 2
H11B H 0.3850 -0.0814 0.9494 0.062 Uiso 0.5 1 calc R . P A 2
C10B C 0.5079(5) -0.0192(6) 0.9727(2) 0.0477(18) Uani 0.5 1 d G U P A 2
C9B C 0.5807(5) 0.0181(6) 0.9560(2) 0.0563(18) Uani 0.5 1 d G U P A 2
H9B H 0.6308 0.0432 0.9798 0.068 Uiso 0.5 1 calc R . P A 2
C8B C 0.5803(5) 0.0185(6) 0.9044(3) 0.0565(19) Uani 0.5 1 d G U P A 2
H8B H 0.6301 0.0440 0.8930 0.068 Uiso 0.5 1 calc R . P A 2
C7B C 0.5071(5) -0.0183(6) 0.8696(2) 0.0453(18) Uani 0.5 1 d DG U P A 2
C12B C 0.4343(5) -0.0556(6) 0.8863(3) 0.0509(19) Uani 0.5 1 d G U P A 2
H12B H 0.3842 -0.0807 0.8625 0.061 Uiso 0.5 1 calc R . P A 2
O16 O 0.6398(8) 0.0249(6) 0.8181(4) 0.0351(19) Uani 0.5 1 d D U P A 1
C32D C 1.1519(4) 0.2011(5) 0.6863(2) 0.0484(16) Uani 0.5 1 d . U P D 1
H32D H 1.1079 0.1826 0.6571 0.058 Uiso 0.5 1 calc R . P D 1
C22 C 1.1251(3) 0.2291(5) 0.7302(2) 0.0440(18) Uani 0.5 1 d G U P D 1
C72 C 1.1893(4) 0.2563(5) 0.7729(2) 0.0457(15) Uani 0.5 1 d G U P D 1
H72 H 1.1710 0.2754 0.8029 0.055 Uiso 0.5 1 calc R . P D 1
C62 C 1.2804(3) 0.2554(5) 0.7717(2) 0.0490(15) Uani 0.5 1 d G U P D 1
H62 H 1.3243 0.2740 0.8010 0.059 Uiso 0.5 1 calc R . P D 1
C52 C 1.3072(3) 0.2274(5) 0.7279(2) 0.0490(18) Uani 0.5 1 d G U P D 1
C42D C 1.2429(4) 0.2003(6) 0.6851(2) 0.0504(16) Uani 0.5 1 d G U P D 1
H42D H 1.2612 0.1811 0.6551 0.061 Uiso 0.5 1 calc R . P D 1
C66 C 0.5629(11) 0.0092(10) 0.7936(6) 0.034(2) Uani 0.5 1 d D U P A 1
C16A C 0.8569(5) 0.2273(8) 0.0972(2) 0.0769(19) Uani 0.5 1 d D U P F 2
C15A C 0.7742(4) 0.2300(8) 0.1115(2) 0.0738(19) Uani 0.5 1 d G U P F 2
H15A H 0.7200 0.2270 0.0864 0.089 Uiso 0.5 1 calc R . P F 2
C14A C 0.7709(4) 0.2370(7) 0.1626(3) 0.0705(18) Uani 0.5 1 d G U P F 2
H14A H 0.7144 0.2389 0.1724 0.085 Uiso 0.5 1 calc R . P F 2
C13A C 0.8502(5) 0.2413(7) 0.1994(2) 0.0662(16) Uani 0.5 1 d G U P F 2
C18A C 0.9329(4) 0.2386(8) 0.1851(2) 0.0767(19) Uani 0.5 1 d G U P F 2
H18A H 0.9871 0.2416 0.2102 0.092 Uiso 0.5 1 calc R . P F 2
C17A C 0.9363(4) 0.2316(8) 0.1340(3) 0.080(2) Uani 0.5 1 d G U P F 2
H17A H 0.9928 0.2297 0.1242 0.097 Uiso 0.5 1 calc R . P F 2
C71 C 0.8444(3) 0.2388(4) 0.35900(15) 0.0477(9) Uani 1 1 d . U . . .
C81 C 0.7659(3) 0.2263(4) 0.32266(16) 0.0535(10) Uani 1 1 d . U . . .
H81 H 0.7101 0.2161 0.3325 0.064 Uiso 1 1 calc R . . . .
C101 C 0.8484(3) 0.2427(4) 0.25536(16) 0.0554(9) Uani 1 1 d . U . . .
C91 C 0.7692(3) 0.2288(4) 0.27173(17) 0.0580(10) Uani 1 1 d . U . . .
H91 H 0.7146 0.2205 0.2471 0.070 Uiso 1 1 calc R . . . .
C121 C 0.9256(3) 0.2523(4) 0.34377(16) 0.0579(10) Uani 1 1 d . U . . .
H121 H 0.9801 0.2607 0.3684 0.069 Uiso 1 1 calc R . . . .
C111 C 0.9268(4) 0.2535(4) 0.29244(17) 0.0607(11) Uani 1 1 d . U . . .
H111 H 0.9828 0.2619 0.2824 0.073 Uiso 1 1 calc R . . . .
C33C C 0.8591(5) -0.0950(3) 0.68473(18) 0.0357(14) Uani 0.5 1 d . U P B 2
H33C H 0.8697 -0.0669 0.6554 0.043 Uiso 0.5 1 calc R . P B 2
C23C C 0.8476(4) -0.0448(2) 0.7266(2) 0.0327(17) Uani 0.5 1 d G U P B 2
C73C C 0.8321(5) -0.0859(3) 0.76955(19) 0.0366(14) Uani 0.5 1 d G U P B 2
H73C H 0.8242 -0.0517 0.7982 0.044 Uiso 0.5 1 calc R . P B 2
C63C C 0.8280(5) -0.1773(3) 0.77061(19) 0.0386(14) Uani 0.5 1 d G U P B 2
H63C H 0.8174 -0.2054 0.8000 0.046 Uiso 0.5 1 calc R . P B 2
C53C C 0.8395(5) -0.2275(2) 0.7287(2) 0.0371(16) Uani 0.5 1 d G U P B 2
C43C C 0.8550(5) -0.1863(3) 0.68579(18) 0.0373(14) Uani 0.5 1 d G U P B 2
H43C H 0.8629 -0.2206 0.6572 0.045 Uiso 0.5 1 calc R . P B 2
C45F C 0.4974(9) -0.3960(8) 0.5405(4) 0.045(3) Uani 0.5 1 d . . P C 2
H45F H 0.4904 -0.4223 0.5710 0.053 Uiso 0.5 1 calc R . P C 2
C55F C 0.5063(8) -0.4499(6) 0.4996(4) 0.028(2) Uani 0.5 1 d . . P C 2
C65F C 0.5193(7) -0.4065(5) 0.4557(3) 0.0342(17) Uani 0.5 1 d . . P C 2
H65F H 0.5284 -0.4405 0.4272 0.041 Uiso 0.5 1 calc R . P C 2
C75F C 0.5190(6) -0.3156(5) 0.4533(3) 0.0299(16) Uani 0.5 1 d . . P C 2
H75F H 0.5263 -0.2883 0.4230 0.036 Uiso 0.5 1 calc R . P C 2
C25F C 0.5081(6) -0.2639(6) 0.4951(4) 0.022(2) Uani 0.5 1 d . . P C 2
C35F C 0.4986(8) -0.3050(8) 0.5382(4) 0.042(3) Uani 0.5 1 d . . P C 2
H35F H 0.4926 -0.2705 0.5672 0.050 Uiso 0.5 1 calc R . P C 2
C19A C 0.8030(11) 0.2050(11) 0.0067(6) 0.070(2) Uani 0.5 1 d D U P F 2
O21A O 0.7281(7) 0.1775(8) 0.0077(3) 0.080(2) Uani 0.5 1 d . U P F 2
C54A C 0.9513(3) 0.0072(4) 0.5020(3) 0.0308(16) Uani 0.6 1 d . U P E 2
C64A C 0.8873(4) 0.0158(4) 0.4574(2) 0.0272(13) Uani 0.6 1 d G U P E 2
H64A H 0.9058 0.0203 0.4260 0.033 Uiso 0.6 1 calc R . P E 2
C74A C 0.7965(3) 0.0178(4) 0.4589(2) 0.0265(13) Uani 0.6 1 d G U P E 2
H74A H 0.7528 0.0236 0.4284 0.032 Uiso 0.6 1 calc R . P E 2
C24A C 0.7695(4) 0.0112(4) 0.5049(3) 0.0280(15) Uani 0.6 1 d G U P E 2
C34A C 0.8335(6) 0.0026(5) 0.5494(2) 0.0294(16) Uani 0.6 1 d G U P E 2
H34A H 0.8150 -0.0019 0.5809 0.035 Uiso 0.6 1 calc R . P E 2
C44A C 0.9243(5) 0.0006(5) 0.5480(2) 0.0312(17) Uani 0.6 1 d G U P E 2
H44A H 0.9680 -0.0052 0.5784 0.037 Uiso 0.6 1 calc R . P E 2
C21A C 0.8081(6) 0.1366(6) -0.0796(4) 0.056(2) Uani 0.5 1 d . U P F 2
H21B H 0.7765 0.0867 -0.0707 0.067 Uiso 0.5 1 calc R . P F 2
C22A C 0.8242(6) 0.1421(5) -0.1283(3) 0.046(2) Uani 0.5 1 d G U P F 2
H22A H 0.8036 0.0958 -0.1527 0.056 Uiso 0.5 1 calc R . P F 2
N4A N 0.8705(6) 0.2152(6) -0.1413(2) 0.039(2) Uani 0.5 1 d G U P F 2
C23A C 0.9007(5) 0.2829(5) -0.1056(3) 0.046(2) Uani 0.5 1 d G U P F 2
H23A H 0.9323 0.3329 -0.1145 0.055 Uiso 0.5 1 calc R . P F 2
C4AA C 0.8846(6) 0.2774(6) -0.0569(3) 0.055(2) Uani 0.5 1 d G U P F 2
H4AA H 0.9052 0.3237 -0.0325 0.065 Uiso 0.5 1 calc R . P F 2
C20A C 0.8383(7) 0.2043(7) -0.0439(3) 0.0611(19) Uani 0.5 1 d G U P F 2
N31A N 0.8714(9) 0.2196(9) 0.0472(3) 0.074(2) Uani 0.5 1 d D U P F 2
H31A H 0.9268 0.2244 0.0423 0.089 Uiso 0.5 1 calc R . P F 2

loop_
_atom_site_aniso_label
_atom_site_aniso_U_11
_atom_site_aniso_U_22
_atom_site_aniso_U_33
_atom_site_aniso_U_23
_atom_site_aniso_U_13
_atom_site_aniso_U_12
Zn3 0.01609(19) 0.0215(2) 0.01581(18) 0.00022(13) 0.00587(14) 0.00196(14)
Zn1 0.01755(19) 0.02120(19) 0.01620(18) 0.00132(13) 0.00692(13) 0.00101(13)
Zn2 0.01797(19) 0.02101(19) 0.01630(18) 0.00096(13) 0.00641(13) 0.00161(13)
O14 0.0202(12) 0.0574(17) 0.0285(13) -0.0031(12) 0.0116(10) -0.0052(11)
O12 0.0190(12) 0.0636(19) 0.0348(15) 0.0094(13) 0.0081(11) 0.0037(12)
O32 0.0211(13) 0.084(2) 0.0276(14) 0.0012(14) 0.0107(11) -0.0001(13)
O13 0.072(2) 0.0223(13) 0.0287(14) 0.0042(10) 0.0059(13) -0.0052(13)
O42 0.0191(12) 0.0689(19) 0.0268(13) 0.0050(12) 0.0071(10) 0.0001(12)
O15 0.068(2) 0.0216(13) 0.0311(14) -0.0021(11) 0.0128(13) -0.0039(12)
O25 0.086(2) 0.0232(13) 0.0314(15) -0.0008(11) 0.0069(15) 0.0139(14)
O33 0.072(2) 0.0214(13) 0.0361(15) 0.0012(11) 0.0231(14) 0.0062(13)
O23 0.088(2) 0.0207(13) 0.0306(14) 0.0006(11) 0.0183(15) 0.0051(13)
O43 0.0617(19) 0.0228(13) 0.0363(15) 0.0035(11) 0.0019(13) -0.0006(12)
O16B 0.039(4) 0.062(5) 0.026(3) 0.002(4) 0.006(3) -0.005(4)
O24 0.0158(12) 0.102(3) 0.0278(14) 0.0081(15) 0.0076(11) 0.0071(14)
N16 0.0216(14) 0.0367(16) 0.0181(13) -0.0009(11) 0.0059(11) -0.0023(12)
O22 0.0175(13) 0.091(2) 0.0347(15) -0.0095(15) 0.0071(11) 0.0024(14)
N11 0.0216(12) 0.0288(13) 0.0200(12) 0.0016(10) 0.0074(10) -0.0007(10)
O1D2 0.0381(17) 0.080(2) 0.0426(18) 0.0043(16) 0.0043(14) 0.0068(16)
O11 0.0399(17) 0.141(3) 0.0221(14) 0.0082(18) 0.0061(13) -0.009(2)
C13 0.0228(16) 0.0229(16) 0.0333(18) 0.0011(14) 0.0108(14) 0.0012(13)
C14 0.0183(15) 0.0262(16) 0.0262(17) 0.0010(13) 0.0076(13) 0.0009(12)
C15 0.0213(16) 0.0246(17) 0.0337(19) -0.0020(14) 0.0094(14) 0.0006(13)
C23 0.029(3) 0.019(3) 0.026(3) 0.001(3) 0.011(3) -0.001(2)
C73 0.036(3) 0.021(3) 0.027(3) -0.001(2) 0.009(2) -0.001(2)
C63 0.042(3) 0.024(3) 0.027(3) 0.002(2) 0.008(2) 0.001(2)
C53 0.043(3) 0.023(3) 0.026(3) 0.003(3) 0.009(3) -0.001(3)
C43 0.042(3) 0.025(3) 0.023(3) 0.000(2) 0.012(2) -0.004(2)
C33 0.039(3) 0.025(3) 0.024(3) 0.002(2) 0.012(2) -0.003(2)
N21 0.0366(15) 0.0645(19) 0.0182(13) 0.0026(13) 0.0105(12) -0.0009(14)
N1D2 0.040(2) 0.068(3) 0.0306(18) -0.0013(16) 0.0046(15) 0.0044(17)
N26B 0.042(4) 0.059(5) 0.026(3) 0.003(3) 0.011(3) -0.002(4)
C142 0.0190(16) 0.0358(19) 0.0295(18) 0.0034(14) 0.0103(14) 0.0019(13)
C25 0.054(4) 0.024(4) 0.029(4) 0.000(3) 0.005(3) -0.002(3)
C35 0.052(5) 0.025(3) 0.028(3) 0.001(3) 0.003(3) -0.001(3)
C45 0.053(5) 0.027(4) 0.030(3) 0.000(3) 0.004(3) -0.001(3)
C55 0.055(4) 0.028(4) 0.029(4) -0.001(3) 0.007(3) 0.000(3)
C65 0.057(4) 0.025(3) 0.029(3) -0.002(2) 0.008(3) -0.001(3)
C75 0.056(4) 0.026(3) 0.028(3) 0.000(2) 0.008(3) -0.002(3)
C36 0.033(2) 0.057(2) 0.0171(17) 0.0020(16) 0.0064(14) -0.0095(17)
C6B 0.041(4) 0.059(5) 0.025(3) 0.002(3) 0.010(3) -0.003(4)
C16 0.0225(16) 0.042(2) 0.0217(16) 0.0014(14) 0.0075(13) -0.0076(14)
C112 0.0185(15) 0.073(2) 0.0261(16) 0.0063(15) 0.0081(13) 0.0063(15)
C11 0.0246(15) 0.0355(16) 0.0221(14) 0.0016(12) 0.0087(12) -0.0036(12)
C56 0.0226(18) 0.073(3) 0.0254(18) 0.0012(18) 0.0062(14) -0.0127(18)
C26 0.0222(17) 0.049(2) 0.0227(17) -0.0006(15) 0.0054(13) -0.0092(15)
C41 0.0288(16) 0.0467(18) 0.0247(15) 0.0031(14) 0.0119(13) -0.0020(14)
C51 0.0256(15) 0.0393(17) 0.0236(15) 0.0003(13) 0.0098(12) -0.0017(13)
C113 0.068(2) 0.0216(15) 0.0323(17) 0.0021(13) 0.0182(16) 0.0005(15)
C12 0.0185(16) 0.0297(17) 0.0349(19) 0.0001(14) 0.0090(14) 0.0010(13)
C21 0.0296(16) 0.0439(18) 0.0229(15) 0.0025(13) 0.0057(13) -0.0028(14)
C31 0.0319(15) 0.0437(16) 0.0212(14) 0.0033(13) 0.0094(12) -0.0004(13)
C61 0.0361(17) 0.062(2) 0.0226(15) 0.0039(15) 0.0068(14) -0.0002(16)
C52D 0.019(3) 0.055(3) 0.029(3) 0.007(3) 0.007(3) 0.005(3)
C43D 0.018(3) 0.046(3) 0.026(3) 0.004(2) 0.008(2) 0.002(2)
C33D 0.018(3) 0.042(3) 0.025(3) 0.005(2) 0.006(2) 0.002(2)
C22D 0.015(3) 0.042(3) 0.026(3) 0.007(2) 0.010(2) 0.000(2)
C72D 0.022(3) 0.055(3) 0.028(3) 0.010(2) 0.008(2) 0.002(2)
C62D 0.021(3) 0.060(3) 0.029(3) 0.008(3) 0.005(2) 0.004(2)
C82 0.0199(15) 0.087(2) 0.0306(17) 0.0052(17) 0.0075(14) 0.0066(16)
C143 0.0302(18) 0.0224(17) 0.039(2) 0.0025(15) 0.0129(15) 0.0002(13)
C133 0.089(3) 0.0246(17) 0.0320(18) -0.0012(14) 0.0092(18) -0.0011(17)
C122 0.0226(16) 0.086(2) 0.0241(16) -0.0019(16) 0.0066(13) 0.0047(16)
C123 0.087(3) 0.0259(17) 0.0321(17) 0.0042(14) 0.0080(18) 0.0001(17)
C83 0.076(2) 0.0218(16) 0.0317(17) 0.0017(13) 0.0180(16) 0.0024(16)
C46 0.029(2) 0.089(4) 0.0246(19) 0.002(2) 0.0098(16) -0.017(2)
O1ME 0.086(3) 0.069(3) 0.142(4) -0.005(3) 0.049(3) -0.017(2)
C1D2 0.044(2) 0.061(3) 0.035(2) -0.0012(19) 0.0107(19) 0.010(2)
C132 0.0247(16) 0.093(3) 0.0255(16) -0.0005(17) 0.0098(14) 0.0042(17)
C102 0.0286(17) 0.082(2) 0.0284(17) 0.0051(17) 0.0077(14) 0.0065(17)
C64 0.024(3) 0.036(3) 0.027(3) -0.001(3) 0.008(3) -0.003(3)
C74 0.023(3) 0.035(3) 0.026(4) 0.000(3) 0.007(3) -0.002(3)
C24 0.021(4) 0.029(3) 0.025(4) 0.003(3) 0.008(3) -0.003(3)
C34 0.021(4) 0.025(3) 0.024(4) 0.005(3) 0.008(3) -0.002(3)
C44 0.020(4) 0.029(3) 0.024(4) 0.004(3) 0.006(3) 0.000(3)
C54 0.020(4) 0.032(3) 0.026(4) 0.000(3) 0.010(3) 0.001(3)
C103 0.098(3) 0.0285(17) 0.0359(18) -0.0007(15) 0.0196(19) 0.0076(18)
C3D2 0.043(3) 0.096(4) 0.053(3) 0.014(3) 0.016(2) 0.006(3)
N31 0.063(3) 0.082(4) 0.017(3) 0.005(3) 0.017(3) -0.013(3)
C92 0.0295(17) 0.091(3) 0.0325(18) 0.0039(18) 0.0056(15) 0.0086(18)
C2D2 0.061(3) 0.080(4) 0.047(3) -0.016(3) -0.008(2) 0.022(3)
C211 0.053(4) 0.056(3) 0.031(3) 0.005(3) 0.014(3) -0.013(3)
C221 0.047(4) 0.040(3) 0.027(3) 0.005(3) 0.014(3) -0.006(3)
N41 0.041(3) 0.030(3) 0.024(3) -0.001(3) 0.011(3) -0.006(3)
C231 0.054(4) 0.044(3) 0.032(3) -0.001(3) 0.008(3) -0.010(3)
C241 0.059(4) 0.058(3) 0.034(3) -0.002(3) 0.011(3) -0.013(3)
C201 0.060(3) 0.065(3) 0.031(3) 0.001(3) 0.015(3) -0.017(3)
C93 0.101(3) 0.0278(17) 0.0360(18) 0.0043(15) 0.0201(19) 0.0072(18)
O21 0.089(5) 0.112(6) 0.039(4) 0.011(4) 0.021(4) -0.034(5)
C191 0.065(4) 0.078(3) 0.028(3) 0.004(3) 0.017(3) -0.018(3)
C116 0.059(4) 0.076(4) 0.038(3) 0.001(3) 0.021(3) -0.013(3)
C106 0.055(3) 0.069(4) 0.032(3) -0.001(3) 0.023(3) -0.013(3)
C96 0.061(4) 0.068(4) 0.036(3) -0.001(3) 0.020(3) -0.011(3)
C86 0.061(4) 0.067(4) 0.036(3) 0.000(3) 0.020(3) -0.010(3)
C76 0.054(4) 0.066(4) 0.031(3) 0.003(3) 0.020(3) -0.010(3)
C126 0.059(4) 0.076(4) 0.039(3) 0.001(3) 0.018(3) -0.011(3)
C0ME 0.125(3) 0.098(3) 0.171(4) 0.010(3) 0.039(3) -0.004(3)
C141 0.059(3) 0.080(4) 0.023(3) 0.002(3) 0.016(3) -0.002(3)
C131 0.052(3) 0.080(3) 0.018(2) 0.002(2) 0.015(2) -0.001(3)
C181 0.051(3) 0.070(3) 0.014(2) 0.001(3) 0.012(2) -0.002(3)
C171 0.053(3) 0.069(3) 0.014(3) 0.004(3) 0.013(2) -0.006(3)
C161 0.061(3) 0.080(3) 0.017(3) 0.003(2) 0.015(2) -0.009(3)
C151 0.064(3) 0.080(4) 0.022(3) 0.001(3) 0.016(3) -0.006(3)
C2ME 0.135(3) 0.105(3) 0.175(4) 0.020(3) 0.043(3) 0.002(3)
C5ME 0.134(3) 0.110(3) 0.179(4) 0.011(3) 0.038(3) -0.005(3)
C1ME 0.132(3) 0.103(3) 0.176(4) 0.016(3) 0.041(3) 0.000(3)
C3ME 0.134(4) 0.109(3) 0.178(4) 0.020(3) 0.041(4) -0.005(3)
C4ME 0.133(3) 0.111(3) 0.179(4) 0.017(3) 0.039(3) -0.008(3)
C6ME 0.148(5) 0.122(5) 0.170(5) 0.028(5) 0.055(5) 0.004(4)
C7ME 0.143(4) 0.123(3) 0.183(4) 0.006(3) 0.037(4) -0.006(3)
C9ME 0.156(5) 0.139(5) 0.198(6) 0.015(5) 0.045(5) -0.005(5)
C8ME 0.160(6) 0.148(5) 0.190(6) -0.008(5) 0.029(5) -0.008(5)
O1D1 0.034(3) 0.104(5) 0.052(3) 0.008(3) 0.008(3) 0.007(3)
C1D1 0.051(3) 0.105(4) 0.081(3) 0.001(3) 0.014(3) 0.009(3)
N1D1 0.049(3) 0.103(3) 0.087(3) -0.002(3) 0.017(3) 0.011(3)
C2D1 0.070(6) 0.101(7) 0.088(6) 0.014(6) 0.021(5) 0.021(5)
C3D1 0.059(4) 0.106(5) 0.089(5) -0.008(5) 0.008(5) 0.011(4)
O1DA 0.039(3) 0.109(5) 0.052(3) 0.006(3) 0.018(3) 0.005(3)
C1DA 0.049(3) 0.106(4) 0.081(3) 0.001(3) 0.016(3) 0.008(3)
N1DA 0.055(3) 0.106(4) 0.091(3) -0.002(3) 0.012(3) 0.009(3)
C2DA 0.082(5) 0.108(6) 0.093(6) -0.003(5) -0.002(5) 0.011(5)
C3DA 0.063(4) 0.109(5) 0.108(5) -0.005(5) 0.007(5) 0.007(4)
N26 0.037(4) 0.047(4) 0.019(3) 0.002(3) 0.010(2) -0.006(3)
C11B 0.046(3) 0.082(4) 0.029(3) 0.000(3) 0.013(3) -0.013(3)
C10B 0.046(3) 0.074(4) 0.025(3) 0.000(3) 0.015(3) -0.017(3)
C9B 0.056(3) 0.081(4) 0.033(3) -0.003(3) 0.014(3) -0.014(3)
C8B 0.056(3) 0.081(4) 0.033(3) -0.002(3) 0.015(3) -0.013(3)
C7B 0.045(3) 0.073(4) 0.022(3) -0.002(3) 0.018(3) -0.011(3)
C12B 0.045(3) 0.081(4) 0.028(3) 0.001(3) 0.013(3) -0.012(3)
O16 0.036(4) 0.049(4) 0.019(3) 0.001(3) 0.004(2) -0.006(4)
C32D 0.029(3) 0.080(4) 0.037(3) 0.005(3) 0.008(3) 0.005(3)
C22 0.024(3) 0.072(4) 0.037(3) 0.001(3) 0.007(3) 0.005(3)
C72 0.025(3) 0.074(4) 0.039(3) -0.003(3) 0.008(2) 0.006(3)
C62 0.027(3) 0.079(4) 0.041(3) -0.001(3) 0.007(3) 0.004(3)
C52 0.027(3) 0.083(4) 0.039(3) 0.005(3) 0.011(3) 0.004(3)
C42D 0.030(3) 0.085(4) 0.038(3) 0.006(3) 0.010(3) 0.006(3)
C66 0.036(4) 0.047(4) 0.019(3) 0.002(3) 0.009(2) -0.007(3)
C16A 0.065(3) 0.136(4) 0.032(3) 0.003(3) 0.015(3) -0.002(3)
C15A 0.059(4) 0.132(4) 0.032(3) 0.004(3) 0.014(3) 0.005(4)
C14A 0.056(3) 0.126(4) 0.032(3) 0.003(3) 0.015(3) 0.007(3)
C13A 0.054(3) 0.118(3) 0.029(3) 0.003(3) 0.015(3) 0.002(3)
C18A 0.061(4) 0.135(4) 0.036(3) 0.003(3) 0.015(3) -0.002(4)
C17A 0.064(4) 0.142(4) 0.037(3) 0.001(4) 0.017(3) -0.003(4)
C71 0.0421(17) 0.082(2) 0.0210(15) 0.0029(15) 0.0107(14) -0.0002(17)
C81 0.045(2) 0.094(3) 0.0240(17) 0.0033(18) 0.0133(15) -0.0038(19)
C101 0.0492(18) 0.099(2) 0.0209(15) 0.0034(16) 0.0149(14) 0.0002(18)
C91 0.048(2) 0.102(3) 0.0241(17) 0.0028(18) 0.0093(16) -0.002(2)
C121 0.045(2) 0.107(3) 0.0241(17) 0.0034(19) 0.0127(15) -0.001(2)
C111 0.050(2) 0.110(3) 0.0255(17) 0.0029(19) 0.0145(16) 0.001(2)
C33C 0.052(3) 0.026(3) 0.031(3) 0.002(2) 0.014(3) 0.000(3)
C23C 0.047(3) 0.022(3) 0.033(3) 0.002(3) 0.016(3) 0.001(3)
C73C 0.054(3) 0.024(3) 0.035(3) -0.001(2) 0.017(3) 0.001(3)
C63C 0.058(3) 0.025(3) 0.035(3) 0.000(2) 0.015(3) 0.000(3)
C53C 0.057(3) 0.022(3) 0.034(3) -0.004(3) 0.015(3) 0.000(3)
C43C 0.057(3) 0.025(3) 0.031(3) 0.000(2) 0.013(3) -0.001(3)
C45F 0.078(9) 0.022(4) 0.039(5) 0.009(4) 0.022(5) 0.006(5)
C55F 0.032(5) 0.018(4) 0.040(6) 0.003(4) 0.016(4) 0.007(4)
C65F 0.052(5) 0.025(4) 0.028(4) -0.002(3) 0.012(4) 0.005(4)
C75F 0.038(4) 0.022(4) 0.029(4) 0.002(3) 0.006(3) 0.000(3)
C25F 0.013(4) 0.019(4) 0.035(5) -0.003(4) 0.010(3) 0.004(3)
C35F 0.066(8) 0.028(5) 0.034(5) -0.001(4) 0.016(4) 0.003(5)
C19A 0.067(4) 0.116(4) 0.030(3) 0.004(3) 0.016(3) -0.011(3)
O21A 0.076(5) 0.133(6) 0.033(4) -0.002(4) 0.023(4) -0.031(5)
C54A 0.017(3) 0.047(3) 0.029(3) 0.003(2) 0.006(2) 0.001(2)
C64A 0.017(2) 0.042(3) 0.025(3) 0.004(2) 0.0096(19) 0.004(2)
C74A 0.016(2) 0.039(3) 0.025(3) 0.005(2) 0.0057(19) 0.004(2)
C24A 0.018(3) 0.041(3) 0.027(3) 0.004(2) 0.008(2) 0.003(2)
C34A 0.019(3) 0.044(3) 0.027(3) 0.006(2) 0.009(2) 0.000(2)
C44A 0.019(3) 0.048(3) 0.028(3) 0.006(2) 0.006(2) 0.000(2)
C21A 0.057(3) 0.087(4) 0.027(3) 0.006(3) 0.013(3) -0.009(3)
C22A 0.046(3) 0.072(4) 0.022(3) 0.007(3) 0.009(3) -0.003(3)
N4A 0.038(3) 0.062(4) 0.016(3) 0.002(3) 0.006(3) 0.001(3)
C23A 0.047(3) 0.070(4) 0.020(3) 0.003(3) 0.005(3) 0.001(3)
C4AA 0.057(3) 0.083(4) 0.024(3) 0.001(3) 0.009(3) -0.002(3)
C20A 0.061(3) 0.097(4) 0.027(3) 0.002(3) 0.014(3) -0.009(3)
N31A 0.068(4) 0.128(4) 0.028(3) 0.004(3) 0.015(3) -0.007(4)

loop_
_atom_type_symbol
_atom_type_description
_atom_type_scat_dispersion_real
_atom_type_scat_dispersion_imag
_atom_type_scat_source
C C 0.0033 0.0016 'International Tables Vol C Tables 4.2.6.8 and 6.1.1.4'
H H 0.0000 0.0000 'International Tables Vol C Tables 4.2.6.8 and 6.1.1.4'
N N 0.0063 0.0031 'International Tables Vol C Tables 4.2.6.8 and 6.1.1.4'
O O 0.0112 0.0059 'International Tables Vol C Tables 4.2.6.8 and 6.1.1.4'
Zn Zn 0.3195 1.4276 'International Tables Vol C Tables 4.2.6.8 and 6.1.1.4'

loop_
_geom_angle_atom_site_label_1
_geom_angle_atom_site_label_2
_geom_angle_atom_site_label_3
_geom_angle
_geom_angle_site_symmetry_1
_geom_angle_site_symmetry_3
_geom_angle_publ_flag
O14 Zn3 Zn3 83.50(8) . 2_656 ?
O14 Zn3 O15 87.16(13) . . ?
O14 Zn3 O25 88.83(14) . 2_656 ?
O14 Zn3 N16 102.32(11) . . ?
O15 Zn3 Zn3 74.63(8) . 2_656 ?
O25 Zn3 Zn3 84.07(9) 2_656 2_656 ?
O25 Zn3 O15 158.64(12) 2_656 . ?
O24 Zn3 Zn3 75.33(8) 2_656 2_656 ?
O24 Zn3 O14 158.78(11) 2_656 . ?
O24 Zn3 O15 88.61(15) 2_656 . ?
O24 Zn3 O25 87.58(15) 2_656 2_656 ?
O24 Zn3 N16 98.90(12) 2_656 . ?
N16 Zn3 Zn3 172.27(9) . 2_656 ?
N16 Zn3 O15 100.37(12) . . ?
N16 Zn3 O25 100.99(12) . 2_656 ?
O12 Zn1 Zn2 76.27(8) . . ?
O12 Zn1 O13 87.66(13) . . ?
O12 Zn1 O33 87.49(14) . 1_565 ?
O12 Zn1 N11 98.32(11) . . ?
O32 Zn1 Zn2 86.45(8) 1_455 . ?
O32 Zn1 O12 162.64(11) 1_455 . ?
O32 Zn1 O13 88.42(14) 1_455 . ?
O32 Zn1 O33 88.89(14) 1_455 1_565 ?
O32 Zn1 N11 99.03(11) 1_455 . ?
O13 Zn1 Zn2 82.13(8) . . ?
O33 Zn1 Zn2 72.67(8) 1_565 . ?
O33 Zn1 O13 154.78(11) 1_565 . ?
N11 Zn1 Zn2 172.61(8) . . ?
N11 Zn1 O13 102.87(12) . . ?
N11 Zn1 O33 102.32(12) . 1_565 ?
O42 Zn2 Zn1 72.58(8) 1_455 . ?
O23 Zn2 Zn1 77.07(8) . . ?
O23 Zn2 O42 87.65(14) . 1_455 ?
O23 Zn2 N41 96(3) . 1_556 ?
O43 Zn2 Zn1 86.48(9) 1_565 . ?
O43 Zn2 O42 87.78(13) 1_565 1_455 ?
O43 Zn2 O23 163.54(11) 1_565 . ?
O43 Zn2 N41 100(3) 1_565 1_556 ?
O43 Zn2 N4A 100(4) 1_565 1_556 ?
O22 Zn2 Zn1 82.63(9) . . ?
O22 Zn2 O42 155.17(11) . 1_455 ?
O22 Zn2 O23 88.29(15) . . ?
O22 Zn2 O43 89.25(15) . 1_565 ?
O22 Zn2 N41 112(4) . 1_556 ?
O22 Zn2 N4A 112(4) . 1_556 ?
N41 Zn2 Zn1 164(3) 1_556 . ?
N41 Zn2 O42 93(3) 1_556 1_455 ?
N4A Zn2 Zn1 164(4) 1_556 . ?
N4A Zn2 O42 93(4) 1_556 1_455 ?
N4A Zn2 O23 96(4) 1_556 . ?
C14 O14 Zn3 122.4(2) . . ?
C12 O12 Zn1 131.6(2) . . ?
C142 O32 Zn1 119.0(2) . 1_655 ?
C13 O13 Zn1 123.4(2) . . ?
C142 O42 Zn2 136.8(2) . 1_655 ?
C15 O15 Zn3 134.8(3) . . ?
C15 O25 Zn3 121.8(2) . 2_656 ?
C143 O33 Zn1 136.2(2) . 1_545 ?
C13 O23 Zn2 131.3(2) . . ?
C143 O43 Zn2 118.6(2) . 1_545 ?
C14 O24 Zn3 133.6(2) . 2_656 ?
C16 N16 Zn3 119.8(2) . . ?
C16 N16 C56 118.0(3) . . ?
C56 N16 Zn3 122.1(2) . . ?
C12 O22 Zn2 123.6(2) . . ?
C11 N11 Zn1 119.5(2) . . ?
C51 N11 Zn1 122.3(2) . . ?
C51 N11 C11 118.1(3) . . ?
O13 C13 O23 125.9(3) . . ?
O13 C13 C23 118.6(3) . . ?
O13 C13 C23C 117.2(4) . . ?
O23 C13 C23 115.5(3) . . ?
O23 C13 C23C 116.9(3) . . ?
O14 C14 C24 118.0(5) . . ?
O14 C14 C24A 117.9(4) . . ?
O24 C14 O14 125.1(3) . . ?
O24 C14 C24 116.8(5) . . ?
O24 C14 C24A 117.0(4) . . ?
O15 C15 O25 124.6(3) . . ?
O15 C15 C25 117.3(4) . . ?
O15 C15 C25F 117.0(5) . . ?
O25 C15 C25 118.0(4) . . ?
O25 C15 C25F 118.3(5) . . ?
C73 C23 C13 119.4(3) . . ?
C73 C23 C33 120.0 . . ?
C33 C23 C13 120.6(3) . . ?
C23 C73 H73 120.0 . . ?
C23 C73 C63 120.0 . . ?
C63 C73 H73 120.0 . . ?
C73 C63 H63 120.0 . . ?
C53 C63 C73 120.0 . . ?
C53 C63 H63 120.0 . . ?
C63 C53 C43 120.0 . . ?
C63 C53 C83 122.4(3) . . ?
C43 C53 C83 117.5(3) . . ?
C53 C43 H43 120.0 . . ?
C33 C43 C53 120.0 . . ?
C33 C43 H43 120.0 . . ?
C23 C33 H33 120.0 . . ?
C43 C33 C23 120.0 . . ?
C43 C33 H33 120.0 . . ?
C61 N21 H21 117.3 . . ?
C61 N21 C71 125.4(4) . . ?
C71 N21 H21 117.3 . . ?
C1D2 N1D2 C3D2 121.4(4) . . ?
C1D2 N1D2 C2D2 121.5(4) . . ?
C3D2 N1D2 C2D2 117.1(4) . . ?
C6B N26B H26B 118.0 . . ?
C6B N26B C7B 123.9(11) . . ?
C7B N26B H26B 118.0 . . ?
O32 C142 C112 117.8(3) . . ?
O42 C142 O32 125.1(3) . . ?
O42 C142 C112 117.0(3) . . ?
C35 C25 C15 119.4(6) . . ?
C35 C25 C75 120.0 . . ?
C75 C25 C15 120.6(6) . . ?
C25 C35 H35 120.0 . . ?
C45 C35 C25 120.0 . . ?
C45 C35 H35 120.0 . . ?
C35 C45 H45 120.0 . . ?
C35 C45 C55 120.0 . . ?
C55 C45 H45 120.0 . . ?
C45 C55 C55 117.9(12) . 2_646 ?
C65 C55 C45 120.0 . . ?
C65 C55 C55 121.8(12) . 2_646 ?
C55 C65 H65 120.0 . . ?
C75 C65 C55 120.0 . . ?
C75 C65 H65 120.0 . . ?
C25 C75 H75 120.0 . . ?
C65 C75 C25 120.0 . . ?
C65 C75 H75 120.0 . . ?
C26 C36 C6B 114.8(8) . . ?
C26 C36 C46 118.1(3) . . ?
C26 C36 C66 116.8(7) . . ?
C46 C36 C6B 126.8(8) . . ?
C46 C36 C66 124.7(7) . . ?
O16B C6B N26B 123.9(13) . . ?
O16B C6B C36 120.4(13) . . ?
N26B C6B C36 115.7(10) . . ?
N16 C16 H16 118.8 . . ?
N16 C16 C26 122.4(3) . . ?
C26 C16 H16 118.8 . . ?
C122 C112 C142 120.6(3) . . ?
C122 C112 C102 118.5(3) . . ?
C102 C112 C142 120.5(3) . . ?
N11 C11 H11 118.9 . . ?
N11 C11 C21 122.2(3) . . ?
C21 C11 H11 118.9 . . ?
N16 C56 H56 118.6 . . ?
N16 C56 C46 122.9(4) . . ?
C46 C56 H56 118.6 . . ?
C36 C26 H26 120.2 . . ?
C16 C26 C36 119.6(3) . . ?
C16 C26 H26 120.2 . . ?
C51 C41 H41 120.6 . . ?
C51 C41 C31 118.8(3) . . ?
C31 C41 H41 120.6 . . ?
N11 C51 C41 122.8(3) . . ?
N11 C51 H51 118.6 . . ?
C41 C51 H51 118.6 . . ?
C123 C113 C143 121.1(4) . . ?
C103 C113 C143 120.5(4) . . ?
C103 C113 C123 118.4(4) . . ?
O12 C12 C22D 118.1(3) . . ?
O12 C12 C22 114.6(4) . . ?
O22 C12 O12 125.7(3) . . ?
O22 C12 C22D 116.1(3) . . ?
O22 C12 C22 119.6(4) . . ?
C11 C21 H21A 120.2 . . ?
C11 C21 C31 119.6(3) . . ?
C31 C21 H21A 120.2 . . ?
C41 C31 C21 118.5(3) . . ?
C41 C31 C61 126.0(3) . . ?
C21 C31 C61 115.5(3) . . ?
O11 C61 N21 124.5(4) . . ?
O11 C61 C31 119.9(4) . . ?
N21 C61 C31 115.7(3) . . ?
C43D C52D C62D 120.0 . . ?
C43D C52D C82 117.3(4) . . ?
C62D C52D C82 122.6(4) . . ?
C52D C43D H43D 120.0 . . ?
C52D C43D C33D 120.0 . . ?
C33D C43D H43D 120.0 . . ?
C43D C33D H33D 120.0 . . ?
C43D C33D C22D 120.0 . . ?
C22D C33D H33D 120.0 . . ?
C33D C22D C12 118.1(3) . . ?
C72D C22D C12 121.8(3) . . ?
C72D C22D C33D 120.0 . . ?
C22D C72D H72D 120.0 . . ?
C22D C72D C62D 120.0 . . ?
C62D C72D H72D 120.0 . . ?
C52D C62D H62D 120.0 . . ?
C72D C62D C52D 120.0 . . ?
C72D C62D H62D 120.0 . . ?
C132 C82 C52D 119.4(4) . . ?
C132 C82 C92 117.6(4) . . ?
C132 C82 C52 122.0(4) . . ?
C92 C82 C52D 122.6(4) . . ?
C92 C82 C52 120.3(4) . . ?
O33 C143 O43 125.9(3) . . ?
O33 C143 C113 117.0(3) . . ?
O43 C143 C113 117.1(3) . . ?
C123 C133 H133 119.4 . . ?
C83 C133 H133 119.4 . . ?
C83 C133 C123 121.2(4) . . ?
C112 C122 H122 119.7 . . ?
C112 C122 C132 120.6(4) . . ?
C132 C122 H122 119.7 . . ?
C113 C123 C133 120.8(4) . . ?
C113 C123 H123 119.6 . . ?
C133 C123 H123 119.6 . . ?
C133 C83 C53 119.3(4) . . ?
C133 C83 C93 117.1(4) . . ?
C133 C83 C53C 124.3(4) . . ?
C93 C83 C53 123.5(4) . . ?
C93 C83 C53C 118.7(4) . . ?
C36 C46 H46 120.5 . . ?
C56 C46 C36 119.0(4) . . ?
C56 C46 H46 120.5 . . ?
O1D2 C1D2 N1D2 126.1(4) . . ?
O1D2 C1D2 H1D2 117.0 . . ?
N1D2 C1D2 H1D2 117.0 . . ?
C82 C132 C122 121.2(4) . . ?
C82 C132 H132 119.4 . . ?
C122 C132 H132 119.4 . . ?
C112 C102 H102 120.0 . . ?
C92 C102 C112 120.0(4) . . ?
C92 C102 H102 120.0 . . ?
C74 C64 H64 120.0 . . ?
C74 C64 C54 120.0 . . ?
C54 C64 H64 120.0 . . ?
C64 C74 H74 120.0 . . ?
C24 C74 C64 120.0 . . ?
C24 C74 H74 120.0 . . ?
C74 C24 C14 119.0(7) . . ?
C74 C24 C34 120.0 . . ?
C34 C24 C14 121.0(7) . . ?
C24 C34 H34 120.0 . . ?
C44 C34 C24 120.0 . . ?
C44 C34 H34 120.0 . . ?
C34 C44 H44 120.0 . . ?
C34 C44 C54 120.0 . . ?
C54 C44 H44 120.0 . . ?
C64 C54 C54 123.1(14) . 2_756 ?
C44 C54 C64 120.0 . . ?
C44 C54 C54 116.8(13) . 2_756 ?
C113 C103 H103 119.4 . . ?
C113 C103 C93 121.2(4) . . ?
C93 C103 H103 119.4 . . ?
N1D2 C3D2 H3DA 109.5 . . ?
N1D2 C3D2 H3DB 109.5 . . ?
N1D2 C3D2 H3DC 109.5 . . ?
H3DA C3D2 H3DB 109.5 . . ?
H3DA C3D2 H3DC 109.5 . . ?
H3DB C3D2 H3DC 109.5 . . ?
C191 N31 H31 117.0 . . ?
C191 N31 C161 126.1(10) . . ?
C161 N31 H31 117.0 . . ?
C82 C92 H92 119.3 . . ?
C102 C92 C82 121.4(4) . . ?
C102 C92 H92 119.3 . . ?
N1D2 C2D2 H2DA 109.5 . . ?
N1D2 C2D2 H2DB 109.5 . . ?
N1D2 C2D2 H2DC 109.5 . . ?
H2DA C2D2 H2DB 109.5 . . ?
H2DA C2D2 H2DC 109.5 . . ?
H2DB C2D2 H2DC 109.5 . . ?
C221 C211 H211 120.0 . . ?
C221 C211 C201 120.0 . . ?
C201 C211 H211 120.0 . . ?
C211 C221 H221 120.0 . . ?
N41 C221 C211 120.0 . . ?
N41 C221 H221 120.0 . . ?
C221 N41 Zn2 114.9(4) . 1_554 ?
C231 N41 Zn2 124.7(4) . 1_554 ?
C231 N41 C221 120.0 . . ?
N41 C231 H231 120.0 . . ?
N41 C231 C241 120.0 . . ?
C241 C231 H231 120.0 . . ?
C231 C241 H241 120.0 . . ?
C201 C241 C231 120.0 . . ?
C201 C241 H241 120.0 . . ?
C211 C201 C191 117.7(8) . . ?
C241 C201 C211 120.0 . . ?
C241 C201 C191 122.1(8) . . ?
C83 C93 H93 119.3 . . ?
C103 C93 C83 121.4(4) . . ?
C103 C93 H93 119.3 . . ?
N31 C191 C201 115.9(11) . . ?
O21 C191 N31 125.2(13) . . ?
O21 C191 C201 118.3(12) . . ?
C106 C116 H116 120.0 . . ?
C106 C116 C126 120.0 . . ?
C126 C116 H116 120.0 . . ?
C116 C106 C96 120.0 . . ?
C106 C96 H96 120.0 . . ?
C86 C96 C106 120.0 . . ?
C86 C96 H96 120.0 . . ?
C96 C86 H86 120.0 . . ?
C76 C86 C96 120.0 . . ?
C76 C86 H86 120.0 . . ?
C86 C76 N26 121.5(8) . . ?
C126 C76 C86 120.0 . . ?
C126 C76 N26 118.2(8) . . ?
C116 C126 H126 120.0 . . ?
C76 C126 C116 120.0 . . ?
C76 C126 H126 120.0 . . ?
O1ME C0ME C5ME 131.2(11) . . ?
O1ME C0ME C1ME 117.2(9) . . ?
C5ME C0ME C1ME 109.4(8) . . ?
C131 C141 H141 120.0 . . ?
C131 C141 C151 120.0 . . ?
C151 C141 H141 120.0 . . ?
C141 C131 C181 120.0 . . ?
C141 C131 C101 120.3(4) . . ?
C181 C131 C101 119.7(4) . . ?
C131 C181 H181 120.0 . . ?
C171 C181 C131 120.0 . . ?
C171 C181 H181 120.0 . . ?
C181 C171 H171 120.0 . . ?
C181 C171 C161 120.0 . . ?
C161 C171 H171 120.0 . . ?
C171 C161 N31 118.0(5) . . ?
C171 C161 C151 120.0 . . ?
C151 C161 N31 122.0(5) . . ?
C141 C151 H151 120.0 . . ?
C161 C151 C141 120.0 . . ?
C161 C151 H151 120.0 . . ?
C1ME C2ME H2ME 107.7 . . ?
C1ME C2ME C3ME 118.6(11) . . ?
C1ME C2ME C6ME 116.2(11) . . ?
C3ME C2ME H2ME 107.7 . . ?
C6ME C2ME H2ME 107.7 . . ?
C6ME C2ME C3ME 98.1(9) . . ?
C0ME C5ME H5ME 106.2 . . ?
C0ME C5ME C7ME 109.4(9) . . ?
C4ME C5ME C0ME 114.8(10) . . ?
C4ME C5ME H5ME 106.2 . . ?
C4ME C5ME C7ME 113.5(10) . . ?
C7ME C5ME H5ME 106.2 . . ?
C0ME C1ME H1MA 109.7 . . ?
C0ME C1ME H1MB 109.7 . . ?
C2ME C1ME C0ME 109.6(10) . . ?
C2ME C1ME H1MA 109.7 . . ?
C2ME C1ME H1MB 109.7 . . ?
H1MA C1ME H1MB 108.2 . . ?
C2ME C3ME H3MA 110.2 . . ?
C2ME C3ME H3MB 110.2 . . ?
C2ME C3ME C4ME 107.6(9) . . ?
H3MA C3ME H3MB 108.5 . . ?
C4ME C3ME H3MA 110.2 . . ?
C4ME C3ME H3MB 110.2 . . ?
C5ME C4ME C3ME 114.7(10) . . ?
C5ME C4ME H4MA 108.6 . . ?
C5ME C4ME H4MB 108.6 . . ?
C3ME C4ME H4MA 108.6 . . ?
C3ME C4ME H4MB 108.6 . . ?
H4MA C4ME H4MB 107.6 . . ?
C2ME C6ME H6MA 109.5 . . ?
C2ME C6ME H6MB 109.5 . . ?
C2ME C6ME H6MC 109.5 . . ?
H6MA C6ME H6MB 109.5 . . ?
H6MA C6ME H6MC 109.5 . . ?
H6MB C6ME H6MC 109.5 . . ?
C5ME C7ME H7ME 108.7 . . ?
C9ME C7ME C5ME 109.2(11) . . ?
C9ME C7ME H7ME 108.7 . . ?
C9ME C7ME C8ME 116.2(12) . . ?
C8ME C7ME C5ME 105.1(10) . . ?
C8ME C7ME H7ME 108.7 . . ?
C7ME C9ME H9MA 109.5 . . ?
C7ME C9ME H9MB 109.5 . . ?
C7ME C9ME H9MC 109.5 . . ?
H9MA C9ME H9MB 109.5 . . ?
H9MA C9ME H9MC 109.5 . . ?
H9MB C9ME H9MC 109.5 . . ?
C7ME C8ME H8MA 97.5(11) . . ?
C7ME C8ME H8MB 114.6(12) . . ?
C7ME C8ME H8MC 105.7(13) . . ?
H8MA C8ME H8MB 104.8(13) . . ?
H8MA C8ME H8MC 113.4(14) . . ?
H8MB C8ME H8MC 118.9(15) . . ?
O1D1 C1D1 H1D1 117.1 . . ?
O1D1 C1D1 N1D1 125.9 . . ?
N1D1 C1D1 H1D1 117.1 . . ?
C1D1 N1D1 C2D1 120.5 . . ?
C1D1 N1D1 C3D1 121.7 . . ?
C3D1 N1D1 C2D1 117.8 . . ?
N1D1 C2D1 H2DD 109.5 . . ?
N1D1 C2D1 H2DE 109.5 . . ?
N1D1 C2D1 H2DF 109.5 . . ?
H2DD C2D1 H2DE 109.5 . . ?
H2DD C2D1 H2DF 109.5 . . ?
H2DE C2D1 H2DF 109.5 . . ?
N1D1 C3D1 H3DD 109.5 . . ?
N1D1 C3D1 H3DE 109.5 . . ?
N1D1 C3D1 H3DF 109.5 . . ?
H3DD C3D1 H3DE 109.5 . . ?
H3DD C3D1 H3DF 109.5 . . ?
H3DE C3D1 H3DF 109.5 . . ?
O1DA C1DA H1DA 117.1 . . ?
O1DA C1DA N1DA 125.9 . . ?
N1DA C1DA H1DA 117.1 . . ?
C1DA N1DA C2DA 120.6 . . ?
C1DA N1DA C3DA 121.6 . . ?
C3DA N1DA C2DA 117.8 . . ?
N1DA C2DA H2DG 109.5 . . ?
N1DA C2DA H2DH 109.5 . . ?
N1DA C2DA H2DI 109.5 . . ?
H2DG C2DA H2DH 109.5 . . ?
H2DG C2DA H2DI 109.5 . . ?
H2DH C2DA H2DI 109.5 . . ?
N1DA C3DA H3DG 109.5 . . ?
N1DA C3DA H3DH 109.5 . . ?
N1DA C3DA H3DI 109.5 . . ?
H3DG C3DA H3DH 109.5 . . ?
H3DG C3DA H3DI 109.5 . . ?
H3DH C3DA H3DI 109.5 . . ?
C76 N26 H26A 116.9 . . ?
C66 N26 C76 126.3(10) . . ?
C66 N26 H26A 116.9 . . ?
C10B C11B H11B 120.0 . . ?
C10B C11B C12B 120.0 . . ?
C12B C11B H11B 120.0 . . ?
C11B C10B C9B 120.0 . . ?
C10B C9B H9B 120.0 . . ?
C8B C9B C10B 120.0 . . ?
C8B C9B H9B 120.0 . . ?
C9B C8B H8B 120.0 . . ?
C9B C8B C7B 120.0 . . ?
C7B C8B H8B 120.0 . . ?
C8B C7B N26B 123.4(8) . . ?
C12B C7B N26B 116.6(8) . . ?
C12B C7B C8B 120.0 . . ?
C11B C12B H12B 120.0 . . ?
C7B C12B C11B 120.0 . . ?
C7B C12B H12B 120.0 . . ?
C22 C32D H32D 120.0 . . ?
C22 C32D C42D 120.0 . . ?
C42D C32D H32D 120.0 . . ?
C32D C22 C12 121.3(4) . . ?
C32D C22 C72 120.0 . . ?
C72 C22 C12 118.6(4) . . ?
C22 C72 H72 120.0 . . ?
C62 C72 C22 120.0 . . ?
C62 C72 H72 120.0 . . ?
C72 C62 H62 120.0 . . ?
C72 C62 C52 120.0 . . ?
C52 C62 H62 120.0 . . ?
C62 C52 C82 120.7(4) . . ?
C42D C52 C82 119.2(4) . . ?
C42D C52 C62 120.0 . . ?
C32D C42D H42D 120.0 . . ?
C52 C42D C32D 120.0 . . ?
C52 C42D H42D 120.0 . . ?
N26 C66 C36 118.2(9) . . ?
O16 C66 C36 117.9(11) . . ?
O16 C66 N26 123.9(12) . . ?
C15A C16A C17A 120.0 . . ?
C15A C16A N31A 126.7(7) . . ?
C17A C16A N31A 113.3(7) . . ?
C16A C15A H15A 120.0 . . ?
C14A C15A C16A 120.0 . . ?
C14A C15A H15A 120.0 . . ?
C15A C14A H14A 120.0 . . ?
C15A C14A C13A 120.0 . . ?
C13A C14A H14A 120.0 . . ?
C14A C13A C101 121.1(5) . . ?
C18A C13A C14A 120.0 . . ?
C18A C13A C101 118.8(5) . . ?
C13A C18A H18A 120.0 . . ?
C17A C18A C13A 120.0 . . ?
C17A C18A H18A 120.0 . . ?
C16A C17A H17A 120.0 . . ?
C18A C17A C16A 120.0 . . ?
C18A C17A H17A 120.0 . . ?
C81 C71 N21 124.2(4) . . ?
C81 C71 C121 119.3(4) . . ?
C121 C71 N21 116.5(4) . . ?
C71 C81 H81 120.2 . . ?
C71 C81 C91 119.6(4) . . ?
C91 C81 H81 120.2 . . ?
C91 C101 C131 122.2(5) . . ?
C91 C101 C13A 121.3(5) . . ?
C91 C101 C111 117.0(4) . . ?
C111 C101 C131 120.8(5) . . ?
C111 C101 C13A 121.6(5) . . ?
C81 C91 H91 118.7 . . ?
C101 C91 C81 122.6(5) . . ?
C101 C91 H91 118.7 . . ?
C71 C121 H121 120.1 . . ?
C111 C121 C71 119.8(4) . . ?
C111 C121 H121 120.1 . . ?
C101 C111 C121 121.8(5) . . ?
C101 C111 H111 119.1 . . ?
C121 C111 H111 119.1 . . ?
C23C C33C H33C 120.0 . . ?
C23C C33C C43C 120.0 . . ?
C43C C33C H33C 120.0 . . ?
C33C C23C C13 120.0(3) . . ?
C33C C23C C73C 120.0 . . ?
C73C C23C C13 120.0(3) . . ?
C23C C73C H73C 120.0 . . ?
C63C C73C C23C 120.0 . . ?
C63C C73C H73C 120.0 . . ?
C73C C63C H63C 120.0 . . ?
C53C C63C C73C 120.0 . . ?
C53C C63C H63C 120.0 . . ?
C63C C53C C83 118.0(4) . . ?
C63C C53C C43C 120.0 . . ?
C43C C53C C83 121.8(4) . . ?
C33C C43C H43C 120.0 . . ?
C53C C43C C33C 120.0 . . ?
C53C C43C H43C 120.0 . . ?
C55F C45F H45F 118.9 . . ?
C35F C45F H45F 118.9 . . ?
C35F C45F C55F 122.2(8) . . ?
C45F C55F C55F 121.5(12) . 2_646 ?
C45F C55F C65F 116.1(7) . . ?
C65F C55F C55F 122.2(12) . 2_646 ?
C55F C65F H65F 119.2 . . ?
C75F C65F C55F 121.6(7) . . ?
C75F C65F H65F 119.2 . . ?
C65F C75F H75F 119.8 . . ?
C65F C75F C25F 120.4(7) . . ?
C25F C75F H75F 119.8 . . ?
C75F C25F C15 122.0(8) . . ?
C35F C25F C15 119.5(8) . . ?
C35F C25F C75F 118.5(7) . . ?
C45F C35F H35F 119.4 . . ?
C25F C35F C45F 121.3(8) . . ?
C25F C35F H35F 119.4 . . ?
O21A C19A C20A 121.2(13) . . ?
O21A C19A N31A 126.1(14) . . ?
N31A C19A C20A 111.0(13) . . ?
C64A C54A C54A 118.3(7) . 2_756 ?
C64A C54A C44A 120.0 . . ?
C44A C54A C54A 121.1(7) . 2_756 ?
C54A C64A H64A 120.0 . . ?
C74A C64A C54A 120.0 . . ?
C74A C64A H64A 120.0 . . ?
C64A C74A H74A 120.0 . . ?
C24A C74A C64A 120.0 . . ?
C24A C74A H74A 120.0 . . ?
C74A C24A C14 119.9(5) . . ?
C74A C24A C34A 120.0 . . ?
C34A C24A C14 120.0(5) . . ?
C24A C34A H34A 120.0 . . ?
C24A C34A C44A 120.0 . . ?
C44A C34A H34A 120.0 . . ?
C54A C44A H44A 120.0 . . ?
C34A C44A C54A 120.0 . . ?
C34A C44A H44A 120.0 . . ?
C22A C21A H21B 120.0 . . ?
C22A C21A C20A 120.0 . . ?
C20A C21A H21B 120.0 . . ?
C21A C22A H22A 120.0 . . ?
N4A C22A C21A 120.0 . . ?
N4A C22A H22A 120.0 . . ?
C22A N4A Zn2 118.5(5) . 1_554 ?
C23A N4A Zn2 121.0(5) . 1_554 ?
C23A N4A C22A 120.0 . . ?
N4A C23A H23A 120.0 . . ?
N4A C23A C4AA 120.0 . . ?
C4AA C23A H23A 120.0 . . ?
C23A C4AA H4AA 120.0 . . ?
C23A C4AA C20A 120.0 . . ?
C20A C4AA H4AA 120.0 . . ?
C21A C20A C19A 118.4(9) . . ?
C4AA C20A C19A 120.5(9) . . ?
C4AA C20A C21A 120.0 . . ?
C16A N31A H31A 118.9 . . ?
C19A N31A C16A 122.2(12) . . ?
C19A N31A H31A 118.9 . . ?

loop_
_geom_bond_atom_site_label_1
_geom_bond_atom_site_label_2
_geom_bond_distance
_geom_bond_site_symmetry_2
_geom_bond_publ_flag
Zn3 Zn3 2.9545(9) 2_656 ?
Zn3 O14 2.024(2) . ?
Zn3 O15 2.036(3) . ?
Zn3 O25 2.032(3) 2_656 ?
Zn3 O24 2.022(3) 2_656 ?
Zn3 N16 2.027(3) . ?
Zn1 Zn2 2.9516(8) . ?
Zn1 O12 2.025(3) . ?
Zn1 O32 2.020(3) 1_455 ?
Zn1 O13 2.059(3) . ?
Zn1 O33 2.041(3) 1_565 ?
Zn1 N11 2.032(3) . ?
Zn2 O42 2.039(3) 1_455 ?
Zn2 O23 2.032(3) . ?
Zn2 O43 2.021(3) 1_565 ?
Zn2 O22 2.018(3) . ?
Zn2 N41 2.037(15) 1_556 ?
Zn2 N4A 2.024(15) 1_556 ?
O14 C14 1.251(4) . ?
O12 C12 1.247(5) . ?
O32 Zn1 2.020(3) 1_655 ?
O32 C142 1.255(4) . ?
O13 C13 1.240(4) . ?
O42 Zn2 2.039(3) 1_655 ?
O42 C142 1.244(4) . ?
O15 C15 1.234(4) . ?
O25 Zn3 2.032(3) 2_656 ?
O25 C15 1.258(5) . ?
O33 Zn1 2.041(3) 1_545 ?
O33 C143 1.242(5) . ?
O23 C13 1.249(5) . ?
O43 Zn2 2.021(3) 1_545 ?
O43 C143 1.251(5) . ?
O16B C6B 1.222(13) . ?
O24 Zn3 2.022(3) 2_656 ?
O24 C14 1.245(4) . ?
N16 C16 1.339(4) . ?
N16 C56 1.340(5) . ?
O22 C12 1.241(5) . ?
N11 C11 1.344(4) . ?
N11 C51 1.343(4) . ?
O1D2 C1D2 1.225(5) . ?
O11 C61 1.197(5) . ?
C13 C23 1.498(5) . ?
C13 C23C 1.534(5) . ?
C14 C24 1.497(9) . ?
C14 C24A 1.509(6) . ?
C15 C25 1.548(7) . ?
C15 C25F 1.448(9) . ?
C23 C73 1.3900 . ?
C23 C33 1.3900 . ?
C73 H73 0.9500 . ?
C73 C63 1.3900 . ?
C63 H63 0.9500 . ?
C63 C53 1.3900 . ?
C53 C43 1.3900 . ?
C53 C83 1.514(5) . ?
C43 H43 0.9500 . ?
C43 C33 1.3900 . ?
C33 H33 0.9500 . ?
N21 H21 0.8800 . ?
N21 C61 1.364(5) . ?
N21 C71 1.418(5) . ?
N1D2 C1D2 1.328(6) . ?
N1D2 C3D2 1.456(6) . ?
N1D2 C2D2 1.460(6) . ?
N26B H26B 0.8800 . ?
N26B C6B 1.350(13) . ?
N26B C7B 1.418(15) . ?
C142 C112 1.490(5) . ?
C25 C35 1.3900 . ?
C25 C75 1.3900 . ?
C35 H35 0.9500 . ?
C35 C45 1.3900 . ?
C45 H45 0.9500 . ?
C45 C55 1.3900 . ?
C55 C55 1.436(12) 2_646 ?
C55 C65 1.3900 . ?
C65 H65 0.9500 . ?
C65 C75 1.3900 . ?
C75 H75 0.9500 . ?
C36 C6B 1.517(19) . ?
C36 C26 1.386(5) . ?
C36 C46 1.387(5) . ?
C36 C66 1.517(17) . ?
C16 H16 0.9500 . ?
C16 C26 1.375(5) . ?
C112 C122 1.382(5) . ?
C112 C102 1.408(5) . ?
C11 H11 0.9500 . ?
C11 C21 1.374(5) . ?
C56 H56 0.9500 . ?
C56 C46 1.378(5) . ?
C26 H26 0.9500 . ?
C41 H41 0.9500 . ?
C41 C51 1.378(5) . ?
C41 C31 1.383(5) . ?
C51 H51 0.9500 . ?
C113 C143 1.506(5) . ?
C113 C123 1.372(6) . ?
C113 C103 1.370(6) . ?
C12 C22D 1.510(5) . ?
C12 C22 1.514(5) . ?
C21 H21A 0.9500 . ?
C21 C31 1.384(5) . ?
C31 C61 1.511(5) . ?
C52D C43D 1.3900 . ?
C52D C62D 1.3900 . ?
C52D C82 1.500(5) . ?
C43D H43D 0.9500 . ?
C43D C33D 1.3900 . ?
C33D H33D 0.9500 . ?
C33D C22D 1.3900 . ?
C22D C72D 1.3900 . ?
C72D H72D 0.9500 . ?
C72D C62D 1.3900 . ?
C62D H62D 0.9500 . ?
C82 C132 1.387(6) . ?
C82 C92 1.399(6) . ?
C82 C52 1.496(6) . ?
C133 H133 0.9500 . ?
C133 C123 1.391(6) . ?
C133 C83 1.382(6) . ?
C122 H122 0.9500 . ?
C122 C132 1.388(5) . ?
C123 H123 0.9500 . ?
C83 C93 1.389(6) . ?
C83 C53C 1.479(5) . ?
C46 H46 0.9500 . ?
O1ME C0ME 1.184(10) . ?
C1D2 H1D2 0.9500 . ?
C132 H132 0.9500 . ?
C102 H102 0.9500 . ?
C102 C92 1.376(6) . ?
C64 H64 0.9500 . ?
C64 C74 1.3900 . ?
C64 C54 1.3900 . ?
C74 H74 0.9500 . ?
C74 C24 1.3900 . ?
C24 C34 1.3900 . ?
C34 H34 0.9500 . ?
C34 C44 1.3900 . ?
C44 H44 0.9500 . ?
C44 C54 1.3900 . ?
C54 C54 1.540(17) 2_756 ?
C103 H103 0.9500 . ?
C103 C93 1.376(6) . ?
C3D2 H3DA 0.9800 . ?
C3D2 H3DB 0.9800 . ?
C3D2 H3DC 0.9800 . ?
N31 H31 0.8800 . ?
N31 C191 1.335(17) . ?
N31 C161 1.440(8) . ?
C92 H92 0.9500 . ?
C2D2 H2DA 0.9800 . ?
C2D2 H2DB 0.9800 . ?
C2D2 H2DC 0.9800 . ?
C211 H211 0.9500 . ?
C211 C221 1.3900 . ?
C211 C201 1.3900 . ?
C221 H221 0.9500 . ?
C221 N41 1.3900 . ?
N41 Zn2 2.037(6) 1_554 ?
N41 C231 1.3900 . ?
C231 H231 0.9500 . ?
C231 C241 1.3900 . ?
C241 H241 0.9500 . ?
C241 C201 1.3900 . ?
C201 C191 1.513(15) . ?
C93 H93 0.9500 . ?
O21 C191 1.239(17) . ?
C116 H116 0.9500 . ?
C116 C106 1.3900 . ?
C116 C126 1.3900 . ?
C106 C96 1.3900 . ?
C96 H96 0.9500 . ?
C96 C86 1.3900 . ?
C86 H86 0.9500 . ?
C86 C76 1.3900 . ?
C76 C126 1.3900 . ?
C76 N26 1.431(14) . ?
C126 H126 0.9500 . ?
C0ME C5ME 1.482(12) . ?
C0ME C1ME 1.659(12) . ?
C141 H141 0.9500 . ?
C141 C131 1.3900 . ?
C141 C151 1.3900 . ?
C131 C181 1.3900 . ?
C131 C101 1.491(6) . ?
C181 H181 0.9500 . ?
C181 C171 1.3900 . ?
C171 H171 0.9500 . ?
C171 C161 1.3900 . ?
C161 C151 1.3900 . ?
C151 H151 0.9500 . ?
C2ME H2ME 1.0000 . ?
C2ME C1ME 1.356(11) . ?
C2ME C3ME 1.525(12) . ?
C2ME C6ME 1.513(14) . ?
C5ME H5ME 1.0000 . ?
C5ME C4ME 1.462(12) . ?
C5ME C7ME 1.590(12) . ?
C1ME H1MA 0.9900 . ?
C1ME H1MB 0.9900 . ?
C3ME H3MA 0.9900 . ?
C3ME H3MB 0.9900 . ?
C3ME C4ME 1.598(12) . ?
C4ME H4MA 0.9900 . ?
C4ME H4MB 0.9900 . ?
C6ME H6MA 0.9800 . ?
C6ME H6MB 0.9800 . ?
C6ME H6MC 0.9800 . ?
C7ME H7ME 1.0000 . ?
C7ME C9ME 1.458(12) . ?
C7ME C8ME 1.469(13) . ?
C9ME H9MA 0.9800 . ?
C9ME H9MB 0.9800 . ?
C9ME H9MC 0.9800 . ?
C8ME H8MA 1.037(14) . ?
C8ME H8MB 0.983(15) . ?
C8ME H8MC 0.874(14) . ?
O1D1 C1D1 1.2174 . ?
C1D1 H1D1 0.9500 . ?
C1D1 N1D1 1.3642 . ?
N1D1 C2D1 1.4543 . ?
N1D1 C3D1 1.4500 . ?
C2D1 H2DD 0.9800 . ?
C2D1 H2DE 0.9800 . ?
C2D1 H2DF 0.9800 . ?
C3D1 H3DD 0.9800 . ?
C3D1 H3DE 0.9800 . ?
C3D1 H3DF 0.9800 . ?
O1DA C1DA 1.2167 . ?
C1DA H1DA 0.9500 . ?
C1DA N1DA 1.3637 . ?
N1DA C2DA 1.4522 . ?
N1DA C3DA 1.4513 . ?
C2DA H2DG 0.9800 . ?
C2DA H2DH 0.9800 . ?
C2DA H2DI 0.9800 . ?
C3DA H3DG 0.9800 . ?
C3DA H3DH 0.9800 . ?
C3DA H3DI 0.9800 . ?
N26 H26A 0.8800 . ?
N26 C66 1.347(12) . ?
C11B H11B 0.9500 . ?
C11B C10B 1.3900 . ?
C11B C12B 1.3900 . ?
C10B C106 1.528(6) 2_657 ?
C10B C9B 1.3900 . ?
C9B H9B 0.9500 . ?
C9B C8B 1.3900 . ?
C8B H8B 0.9500 . ?
C8B C7B 1.3900 . ?
C7B C12B 1.3900 . ?
C12B H12B 0.9500 . ?
O16 C66 1.229(12) . ?
C32D H32D 0.9500 . ?
C32D C22 1.3900 . ?
C32D C42D 1.3900 . ?
C22 C72 1.3900 . ?
C72 H72 0.9500 . ?
C72 C62 1.3900 . ?
C62 H62 0.9500 . ?
C62 C52 1.3900 . ?
C52 C42D 1.3900 . ?
C42D H42D 0.9500 . ?
C16A C15A 1.3900 . ?
C16A C17A 1.3900 . ?
C16A N31A 1.415(10) . ?
C15A H15A 0.9500 . ?
C15A C14A 1.3900 . ?
C14A H14A 0.9500 . ?
C14A C13A 1.3900 . ?
C13A C18A 1.3900 . ?
C13A C101 1.515(6) . ?
C18A H18A 0.9500 . ?
C18A C17A 1.3900 . ?
C17A H17A 0.9500 . ?
C71 C81 1.380(6) . ?
C71 C121 1.391(6) . ?
C81 H81 0.9500 . ?
C81 C91 1.386(6) . ?
C101 C91 1.378(7) . ?
C101 C111 1.388(7) . ?
C91 H91 0.9500 . ?
C121 H121 0.9500 . ?
C121 C111 1.389(6) . ?
C111 H111 0.9500 . ?
C33C H33C 0.9500 . ?
C33C C23C 1.3900 . ?
C33C C43C 1.3900 . ?
C23C C73C 1.3900 . ?
C73C H73C 0.9500 . ?
C73C C63C 1.3900 . ?
C63C H63C 0.9500 . ?
C63C C53C 1.3900 . ?
C53C C43C 1.3900 . ?
C43C H43C 0.9500 . ?
C45F H45F 0.9500 . ?
C45F C55F 1.389(13) . ?
C45F C35F 1.388(12) . ?
C55F C55F 1.530(17) 2_646 ?
C55F C65F 1.417(12) . ?
C65F H65F 0.9500 . ?
C65F C75F 1.385(10) . ?
C75F H75F 0.9500 . ?
C75F C25F 1.399(11) . ?
C25F C35F 1.367(13) . ?
C35F H35F 0.9500 . ?
C19A O21A 1.207(18) . ?
C19A C20A 1.564(17) . ?
C19A N31A 1.349(19) . ?
C54A C54A 1.527(11) 2_756 ?
C54A C64A 1.3900 . ?
C54A C44A 1.3900 . ?
C64A H64A 0.9500 . ?
C64A C74A 1.3900 . ?
C74A H74A 0.9500 . ?
C74A C24A 1.3900 . ?
C24A C34A 1.3900 . ?
C34A H34A 0.9500 . ?
C34A C44A 1.3900 . ?
C44A H44A 0.9500 . ?
C21A H21B 0.9500 . ?
C21A C22A 1.3900 . ?
C21A C20A 1.3900 . ?
C22A H22A 0.9500 . ?
C22A N4A 1.3900 . ?
N4A Zn2 2.024(7) 1_554 ?
N4A C23A 1.3900 . ?
C23A H23A 0.9500 . ?
C23A C4AA 1.3900 . ?
C4AA H4AA 0.9500 . ?
C4AA C20A 1.3900 . ?
N31A H31A 0.8800 . ?
